data_7114889
loop_
_publ_author_name
'Nichols, Peter J.'
'Raston, Colin L.'
'Steed, Jonathan W.'

_publ_section_title
;
 Engineering of porous \p-stacked solids using mechanochemistry
;
_journal_issue 12
_journal_name_full 'Chemical Communications'
_journal_page_first 1062
_journal_paper_doi 10.1039/b103411c
_journal_year 2001
_chemical_formula_sum 'C212 H239 N26 Na Ni4 O79.5 S8'
_chemical_formula_weight 4937.60
_chemical_name_systematic
; 
 ? 
;
_space_group_IT_number 15
_symmetry_cell_setting monoclinic
_symmetry_space_group_name_Hall '-C 2yc'
_symmetry_space_group_name_H-M 'C 1 2/c 1'
_atom_sites_solution_hydrogens geom
_atom_sites_solution_primary direct
_atom_sites_solution_secondary difmap
_audit_creation_method SHELXL-97
_cell_angle_alpha 90.00
_cell_angle_beta 102.440(6)
_cell_angle_gamma 90.00
_cell_formula_units_Z 4
_cell_length_a 51.7470(8)
_cell_length_b 14.8734(3)
_cell_length_c 30.5036(6)
_cell_measurement_temperature 123(2)
_cell_volume 22926.0(9)
_computing_cell_refinement DENZO-SMN
_computing_data_collection 'Nonius Collect'
_computing_data_reduction DENZO-SMN
_computing_molecular_graphics 'XSeed (Barbour, 1999)'
_computing_structure_refinement 'SHELXL-97 (Sheldrick, 1997)'
_computing_structure_solution 'SHELXS-97 (Sheldrick, 1990)'
_diffrn_ambient_temperature 123(2)
_diffrn_measured_fraction_theta_full 0.848
_diffrn_measured_fraction_theta_max 0.848
_diffrn_measurement_device_type KappaCCD
_diffrn_measurement_method 'phi+omega frames to complete'
_diffrn_radiation_monochromator graphite
_diffrn_radiation_source 'fine-focus sealed tube'
_diffrn_radiation_type MoK\a
_diffrn_radiation_wavelength 0.71073
_diffrn_reflns_av_R_equivalents 0.0573
_diffrn_reflns_av_sigmaI/netI 0.1114
_diffrn_reflns_limit_h_max 63
_diffrn_reflns_limit_h_min -63
_diffrn_reflns_limit_k_max 16
_diffrn_reflns_limit_k_min -17
_diffrn_reflns_limit_l_max 34
_diffrn_reflns_limit_l_min -34
_diffrn_reflns_number 33241
_diffrn_reflns_theta_full 26.00
_diffrn_reflns_theta_max 26.00
_diffrn_reflns_theta_min 2.41
_diffrn_standards_decay_% 0
_exptl_absorpt_coefficient_mu 0.494
_exptl_absorpt_correction_T_max 0.9076
_exptl_absorpt_correction_T_min 0.8659
_exptl_absorpt_correction_type Scalepack
_exptl_absorpt_process_details 'Otwinowski & Minor, 1996'
_exptl_crystal_colour red
_exptl_crystal_density_diffrn 1.431
_exptl_crystal_density_method 'not measured'
_exptl_crystal_description block
_exptl_crystal_F_000 10320
_exptl_crystal_size_max 0.30
_exptl_crystal_size_mid 0.20
_exptl_crystal_size_min 0.20
_refine_diff_density_max 0.854
_refine_diff_density_min -0.616
_refine_diff_density_rms 0.093
_refine_ls_extinction_method none
_refine_ls_goodness_of_fit_ref 1.014
_refine_ls_hydrogen_treatment mixed
_refine_ls_matrix_type block
_refine_ls_number_parameters 1652
_refine_ls_number_reflns 19118
_refine_ls_number_restraints 0
_refine_ls_restrained_S_all 1.014
_refine_ls_R_factor_all 0.1355
_refine_ls_R_factor_gt 0.0739
_refine_ls_shift/su_max 0.014
_refine_ls_shift/su_mean 0.001
_refine_ls_structure_factor_coef Fsqd
_refine_ls_weighting_details 'calc w=1/[\s^2^(Fo^2^)+(0.1231P)^2^+27.4186P] where P=(Fo^2^+2Fc^2^)/3'
_refine_ls_weighting_scheme calc
_refine_ls_wR_factor_gt 0.1922
_refine_ls_wR_factor_ref 0.2263
_reflns_number_gt 11328
_reflns_number_total 19118
_reflns_threshold_expression >2sigma(I)
_cod_data_source_file b103411c.txt
_cod_data_source_block js09
_cod_depositor_comments
;

2023-11-22
Z value and formula fixed to values more according to usual
chemical conventions.                 miguel
;
_cod_original_formula_weight 2468.80
_cod_original_formula_units_Z 8
_cod_original_cell_volume 22926.0(7)
_cod_original_sg_symbol_H-M C2/c
_cod_original_formula_sum 'C106 H119.50 N13 Na0.50 Ni2 O39.75 S4'
_cod_database_code 7114889

loop_
_symmetry_equiv_pos_as_xyz
'x, y, z'
'-x, y, -z+1/2'
'x+1/2, y+1/2, z'
'-x+1/2, y+1/2, -z+1/2'
'-x, -y, -z'
'x, -y, z-1/2'
'-x+1/2, -y+1/2, -z'
'x+1/2, -y+1/2, z-1/2'

loop_
_atom_site_label
_atom_site_type_symbol
_atom_site_fract_x
_atom_site_fract_y
_atom_site_fract_z
_atom_site_U_iso_or_equiv
_atom_site_adp_type
_atom_site_occupancy
_atom_site_symmetry_multiplicity
_atom_site_calc_flag
_atom_site_refinement_flags
_atom_site_disorder_assembly
_atom_site_disorder_group
Ni1 Ni 0.196203(12) 0.97803(4) 0.01941(2) 0.0369(2) Uani 1 1 d . . .
Na1 Na 0.0000 0.16614(17) 0.2500 0.0359(7) Uani 1 2 d S . .
O1 O 0.04001(8) 0.1529(3) 0.22620(14) 0.0550(11) Uani 1 1 d . . .
N1 N 0.21828(8) 1.0657(3) 0.06578(16) 0.0394(11) Uani 1 1 d . . .
C1 C 0.21624(11) 1.0847(4) 0.1076(2) 0.0473(15) Uani 1 1 d . . .
H1 H 0.2022 1.0581 0.1185 0.057 Uiso 1 1 calc R . .
Ni2 Ni 0.078757(13) 0.67177(4) 0.15202(2) 0.0344(2) Uani 1 1 d . . .
O2 O 0.01699(7) 0.0615(3) 0.30928(14) 0.0525(10) Uani 1 1 d . . .
N2 N 0.22191(8) 1.0301(3) -0.01876(17) 0.0391(11) Uani 1 1 d . . .
C2 C 0.23337(11) 1.1405(4) 0.1356(2) 0.0561(17) Uani 1 1 d . . .
H2 H 0.2310 1.1522 0.1651 0.067 Uiso 1 1 calc R . .
N3 N 0.22174(8) 0.8705(3) 0.04410(16) 0.0409(11) Uani 1 1 d . . .
C3 C 0.25390(11) 1.1793(4) 0.1208(2) 0.0582(18) Uani 1 1 d . . .
H3 H 0.2660 1.2174 0.1400 0.070 Uiso 1 1 calc R . .
N4 N 0.18075(8) 0.8765(3) -0.02689(16) 0.0407(11) Uani 1 1 d . . .
C4 C 0.25687(10) 1.1622(4) 0.0768(2) 0.0437(15) Uani 1 1 d . . .
N5 N 0.16586(8) 1.0690(3) -0.00596(16) 0.0366(11) Uani 1 1 d . . .
C5 C 0.27766(10) 1.1996(4) 0.0591(2) 0.0490(16) Uani 1 1 d . . .
H5 H 0.2902 1.2384 0.0772 0.059 Uiso 1 1 calc R . .
N6 N 0.17024(8) 0.9489(3) 0.06030(16) 0.0399(11) Uani 1 1 d . . .
C6 C 0.27989(11) 1.1807(4) 0.0168(2) 0.0504(17) Uani 1 1 d . . .
H6 H 0.2942 1.2051 0.0057 0.061 Uiso 1 1 calc R . .
N7 N 0.10915(9) 0.6050(3) 0.12942(16) 0.0442(12) Uani 1 1 d . . .
C7 C 0.26095(10) 1.1242(4) -0.0118(2) 0.0424(14) Uani 1 1 d . . .
N8 N 0.08177(9) 0.7526(3) 0.09788(16) 0.0446(12) Uani 1 1 d . . .
C8 C 0.26095(11) 1.1052(4) -0.0565(2) 0.0476(15) Uani 1 1 d . . .
H8 H 0.2744 1.1296 -0.0697 0.057 Uiso 1 1 calc R . .
N9 N 0.10679(9) 0.7514(3) 0.19554(14) 0.0384(11) Uani 1 1 d . . .
C9 C 0.24190(11) 1.0520(4) -0.0816(2) 0.0488(15) Uani 1 1 d . . .
H9 H 0.2416 1.0405 -0.1123 0.059 Uiso 1 1 calc R . .
N10 N 0.05344(8) 0.7579(3) 0.17769(14) 0.0348(10) Uani 1 1 d . . .
C10 C 0.22271(11) 1.0150(4) -0.0609(2) 0.0460(15) Uani 1 1 d . . .
H10 H 0.2096 0.9770 -0.0782 0.055 Uiso 1 1 calc R . .
N11 N 0.04811(8) 0.5944(3) 0.11440(15) 0.0345(10) Uani 1 1 d . . .
C11 C 0.24053(10) 1.0859(3) 0.0058(2) 0.0394(14) Uani 1 1 d . . .
N12 N 0.07641(8) 0.5708(3) 0.19778(15) 0.0387(11) Uani 1 1 d . . .
C12 C 0.23870(10) 1.1051(3) 0.0511(2) 0.0404(14) Uani 1 1 d . . .
N13 N -0.01806(8) 0.3078(3) 0.20968(15) 0.0365(11) Uani 1 1 d . . .
C13 C 0.24192(10) 0.8682(4) 0.0797(2) 0.0437(14) Uani 1 1 d . . .
H13 H 0.2470 0.9223 0.0958 0.052 Uiso 1 1 calc R . .
C14 C 0.25599(11) 0.7893(4) 0.0942(2) 0.0539(17) Uani 1 1 d . . .
H14 H 0.2701 0.7901 0.1199 0.065 Uiso 1 1 calc R . .
C15 C 0.24897(11) 0.7104(4) 0.0707(2) 0.0542(17) Uani 1 1 d . . .
H15 H 0.2582 0.6562 0.0803 0.065 Uiso 1 1 calc R . .
C16 C 0.22819(10) 0.7107(4) 0.0326(2) 0.0442(15) Uani 1 1 d . . .
C17 C 0.22007(11) 0.6324(4) 0.0056(2) 0.0524(17) Uani 1 1 d . . .
H17 H 0.2291 0.5771 0.0136 0.063 Uiso 1 1 calc R . .
C18 C 0.20006(11) 0.6355(4) -0.0306(2) 0.0500(16) Uani 1 1 d . . .
H18 H 0.1952 0.5827 -0.0480 0.060 Uiso 1 1 calc R . .
C19 C 0.18591(10) 0.7181(4) -0.0434(2) 0.0438(15) Uani 1 1 d . . .
C20 C 0.16477(11) 0.7264(4) -0.0803(2) 0.0512(16) Uani 1 1 d . . .
H20 H 0.1592 0.6761 -0.0992 0.061 Uiso 1 1 calc R . .
C21 C 0.15219(10) 0.8070(4) -0.0892(2) 0.0447(15) Uani 1 1 d . . .
H21 H 0.1377 0.8130 -0.1141 0.054 Uiso 1 1 calc R . .
C22 C 0.16075(10) 0.8807(4) -0.0615(2) 0.0412(14) Uani 1 1 d . . .
H22 H 0.1517 0.9362 -0.0679 0.049 Uiso 1 1 calc R . .
C23 C 0.19345(10) 0.7956(4) -0.0171(2) 0.0401(14) Uani 1 1 d . . .
C24 C 0.21500(10) 0.7923(4) 0.0211(2) 0.0376(13) Uani 1 1 d . . .
C25 C 0.16356(10) 1.1275(3) -0.0394(2) 0.0402(14) Uani 1 1 d . . .
H25 H 0.1774 1.1307 -0.0553 0.048 Uiso 1 1 calc R . .
C26 C 0.14197(11) 1.1846(4) -0.0522(2) 0.0460(15) Uani 1 1 d . . .
H26 H 0.1410 1.2244 -0.0769 0.055 Uiso 1 1 calc R . .
C27 C 0.12228(11) 1.1824(4) -0.0290(2) 0.0477(16) Uani 1 1 d . . .
H27 H 0.1074 1.2210 -0.0376 0.057 Uiso 1 1 calc R . .
C28 C 0.12378(10) 1.1233(4) 0.0076(2) 0.0404(14) Uani 1 1 d . . .
C29 C 0.10443(11) 1.1155(4) 0.0342(2) 0.0497(16) Uani 1 1 d . . .
H29 H 0.0888 1.1511 0.0269 0.060 Uiso 1 1 calc R . .
C30 C 0.10757(10) 1.0598(4) 0.0693(2) 0.0501(16) Uani 1 1 d . . .
H30 H 0.0947 1.0595 0.0873 0.060 Uiso 1 1 calc R . .
C31 C 0.12987(10) 1.0002(4) 0.0806(2) 0.0442(15) Uani 1 1 d . . .
C32 C 0.13415(12) 0.9394(4) 0.1159(2) 0.0544(17) Uani 1 1 d . . .
H32 H 0.1222 0.9368 0.1356 0.065 Uiso 1 1 calc R . .
C33 C 0.15543(12) 0.8834(5) 0.1224(2) 0.0568(17) Uani 1 1 d . . .
H33 H 0.1582 0.8407 0.1461 0.068 Uiso 1 1 calc R . .
C34 C 0.17303(10) 0.8894(4) 0.0940(2) 0.0486(16) Uani 1 1 d . . .
H34 H 0.1877 0.8495 0.0986 0.058 Uiso 1 1 calc R . .
C35 C 0.14882(10) 1.0032(3) 0.05367(19) 0.0379(13) Uani 1 1 d . . .
C36 C 0.14610(9) 1.0671(3) 0.01730(19) 0.0370(13) Uani 1 1 d . . .
C37 C 0.12358(11) 0.5352(4) 0.1463(2) 0.0528(16) Uani 1 1 d . . .
H37 H 0.1180 0.5021 0.1693 0.063 Uiso 1 1 calc R . .
C38 C 0.14608(12) 0.5063(5) 0.1333(3) 0.0624(19) Uani 1 1 d . . .
H38 H 0.1559 0.4564 0.1476 0.075 Uiso 1 1 calc R . .
C39 C 0.15373(14) 0.5491(5) 0.1006(3) 0.074(2) Uani 1 1 d . . .
H39 H 0.1693 0.5300 0.0916 0.089 Uiso 1 1 calc R . .
C40 C 0.13934(13) 0.6230(5) 0.0785(2) 0.063(2) Uani 1 1 d . . .
C41 C 0.14556(19) 0.6727(6) 0.0433(3) 0.093(3) Uani 1 1 d . . .
H41 H 0.1607 0.6564 0.0322 0.112 Uiso 1 1 calc R . .
C42 C 0.13080(17) 0.7427(6) 0.0248(3) 0.078(3) Uani 1 1 d . . .
H42 H 0.1353 0.7724 -0.0002 0.094 Uiso 1 1 calc R . .
C43 C 0.10833(16) 0.7745(5) 0.0415(2) 0.068(2) Uani 1 1 d . . .
C44 C 0.09197(17) 0.8430(6) 0.0241(2) 0.072(2) Uani 1 1 d . . .
H44 H 0.0950 0.8734 -0.0017 0.086 Uiso 1 1 calc R . .
C45 C 0.07132(15) 0.8700(4) 0.0423(2) 0.068(2) Uani 1 1 d . . .
H45 H 0.0603 0.9188 0.0300 0.082 Uiso 1 1 calc R . .
C46 C 0.06692(14) 0.8212(4) 0.0812(2) 0.0566(17) Uani 1 1 d . . .
H46 H 0.0530 0.8393 0.0950 0.068 Uiso 1 1 calc R . .
C47 C 0.10179(12) 0.7273(4) 0.0781(2) 0.0509(16) Uani 1 1 d . . .
C48 C 0.11682(12) 0.6514(4) 0.0961(2) 0.0505(16) Uani 1 1 d . . .
C49 C 0.13287(11) 0.7473(4) 0.2045(2) 0.0493(15) Uani 1 1 d . . .
H49 H 0.1409 0.6989 0.1922 0.059 Uiso 1 1 calc R . .
C50 C 0.14907(12) 0.8089(5) 0.2307(2) 0.0608(18) Uani 1 1 d . . .
H50 H 0.1678 0.8030 0.2359 0.073 Uiso 1 1 calc R . .
C51 C 0.13778(13) 0.8795(4) 0.2491(2) 0.0576(17) Uani 1 1 d . . .
H51 H 0.1487 0.9237 0.2666 0.069 Uiso 1 1 calc R . .
C52 C 0.11024(11) 0.8855(4) 0.24211(18) 0.0427(14) Uani 1 1 d . . .
C53 C 0.09679(13) 0.9520(4) 0.2613(2) 0.0521(16) Uani 1 1 d . . .
H53 H 0.1067 0.9962 0.2803 0.062 Uiso 1 1 calc R . .
C54 C 0.07012(14) 0.9546(4) 0.2532(2) 0.0514(16) Uani 1 1 d . . .
H54 H 0.0616 1.0002 0.2666 0.062 Uiso 1 1 calc R . .
C55 C 0.05450(11) 0.8889(4) 0.22443(18) 0.0403(14) Uani 1 1 d . . .
C56 C 0.02641(13) 0.8894(4) 0.2148(2) 0.0537(16) Uani 1 1 d . . .
H56 H 0.0170 0.9347 0.2269 0.064 Uiso 1 1 calc R . .
C57 C 0.01320(12) 0.8241(4) 0.1882(2) 0.0565(17) Uani 1 1 d . . .
H57 H -0.0056 0.8225 0.1818 0.068 Uiso 1 1 calc R . .
C58 C 0.02756(11) 0.7585(4) 0.1700(2) 0.0489(15) Uani 1 1 d . . .
H58 H 0.0181 0.7129 0.1515 0.059 Uiso 1 1 calc R . .
C59 C 0.06695(11) 0.8220(3) 0.20549(18) 0.0350(13) Uani 1 1 d . . .
C60 C 0.09525(11) 0.8189(3) 0.21401(18) 0.0382(13) Uani 1 1 d . . .
C61 C 0.03329(10) 0.6106(4) 0.07384(19) 0.0375(13) Uani 1 1 d . . .
H61 H 0.0364 0.6637 0.0585 0.045 Uiso 1 1 calc R . .
C62 C 0.01330(10) 0.5520(4) 0.05310(19) 0.0386(13) Uani 1 1 d . . .
H62 H 0.0025 0.5669 0.0248 0.046 Uiso 1 1 calc R . .
C63 C 0.00937(10) 0.4733(4) 0.07366(19) 0.0397(14) Uani 1 1 d . . .
H63 H -0.0040 0.4326 0.0596 0.048 Uiso 1 1 calc R . .
C64 C 0.02521(10) 0.4532(3) 0.11561(18) 0.0335(13) Uani 1 1 d . . .
C65 C 0.02347(10) 0.3710(4) 0.1399(2) 0.0402(14) Uani 1 1 d . . .
H65 H 0.0116 0.3253 0.1262 0.048 Uiso 1 1 calc R . .
C66 C 0.03811(11) 0.3576(4) 0.1809(2) 0.0434(15) Uani 1 1 d . . .
H66 H 0.0365 0.3024 0.1958 0.052 Uiso 1 1 calc R . .
C67 C 0.05627(10) 0.4247(4) 0.20304(18) 0.0361(13) Uani 1 1 d . . .
C68 C 0.07094(12) 0.4164(4) 0.2472(2) 0.0503(16) Uani 1 1 d . . .
H68 H 0.0694 0.3640 0.2642 0.060 Uiso 1 1 calc R . .
C69 C 0.08776(12) 0.4853(4) 0.2657(2) 0.0512(16) Uani 1 1 d . . .
H69 H 0.0975 0.4814 0.2958 0.061 Uiso 1 1 calc R . .
C70 C 0.09020(11) 0.5595(4) 0.2400(2) 0.0459(15) Uani 1 1 d . . .
H70 H 0.1023 0.6052 0.2528 0.055 Uiso 1 1 calc R . .
C71 C 0.05941(10) 0.5039(3) 0.18029(18) 0.0325(12) Uani 1 1 d . . .
C72 C 0.04390(9) 0.5175(3) 0.13596(18) 0.0328(13) Uani 1 1 d . . .
C73 C -0.03416(10) 0.3094(4) 0.1696(2) 0.0400(14) Uani 1 1 d . . .
H73 H -0.0406 0.2535 0.1566 0.048 Uiso 1 1 calc R . .
C74 C -0.04235(10) 0.3876(4) 0.1452(2) 0.0435(14) Uani 1 1 d . . .
H74 H -0.0538 0.3847 0.1163 0.052 Uiso 1 1 calc R . .
C75 C -0.03340(10) 0.4686(4) 0.1641(2) 0.0416(14) Uani 1 1 d . . .
H75 H -0.0384 0.5228 0.1481 0.050 Uiso 1 1 calc R . .
C76 C -0.01675(10) 0.4716(3) 0.20726(19) 0.0350(13) Uani 1 1 d . . .
C77 C -0.00796(10) 0.5534(4) 0.22941(19) 0.0451(14) Uani 1 1 d . . .
H77 H -0.0134 0.6089 0.2150 0.054 Uiso 1 1 calc R . .
C78 C -0.00893(9) 0.3890(3) 0.22877(18) 0.0351(13) Uani 1 1 d . . .
S1A S 0.08724(3) 0.96629(9) -0.11174(5) 0.0428(4) Uani 1 1 d . . .
O1A O 0.03161(7) 1.3138(2) -0.11555(13) 0.0458(10) Uani 1 1 d . . .
H1A H 0.0207 1.3119 -0.0988 0.055 Uiso 1 1 calc R . .
C1A C 0.04566(10) 1.2346(3) -0.11177(19) 0.0372(13) Uani 1 1 d . . .
O2A O 0.0846(2) 0.9173(4) -0.0743(2) 0.053(3) Uani 0.636(16) 1 d P A 1
C2A C 0.06498(10) 1.2243(3) -0.13729(18) 0.0381(13) Uani 1 1 d . A .
O3A O 0.1132(2) 0.9839(10) -0.1188(5) 0.063(4) Uani 0.636(16) 1 d P A 1
C3A C 0.07784(10) 1.1418(4) -0.13590(17) 0.0372(13) Uani 1 1 d . . .
H3A H 0.0908 1.1334 -0.1533 0.045 Uiso 1 1 calc R A .
O4A O 0.07018(12) 0.9254(5) -0.1541(3) 0.041(3) Uani 0.636(16) 1 d P A 1
C4A C 0.07211(10) 1.0720(3) -0.10967(18) 0.0352(13) Uani 1 1 d . A .
O5A O 0.1064(4) 0.9704(19) -0.1386(7) 0.052(6) Uani 0.364(16) 1 d P A 2
C5A C 0.05348(9) 1.0845(3) -0.08341(18) 0.0345(13) Uani 1 1 d . . .
H5A H 0.0500 1.0369 -0.0648 0.041 Uiso 1 1 calc R A .
O6A O 0.0687(2) 0.8986(7) -0.1199(7) 0.059(7) Uani 0.364(16) 1 d P A 2
C6A C 0.03986(9) 1.1654(3) -0.08388(18) 0.0329(12) Uani 1 1 d . A .
O7A O 0.1050(3) 0.9505(9) -0.0609(5) 0.057(5) Uani 0.364(16) 1 d P A 2
C7A C 0.01943(10) 1.1772(4) -0.05587(18) 0.0372(13) Uani 1 1 d . . .
H7A1 H 0.0082 1.1226 -0.0587 0.045 Uiso 1 1 calc R A .
H7A2 H 0.0079 1.2286 -0.0678 0.045 Uiso 1 1 calc R . .
S1B S 0.03648(3) 1.06316(10) 0.11156(5) 0.0457(4) Uani 1 1 d . . .
O1B O 0.04428(6) 1.3394(2) -0.02416(12) 0.0375(9) Uani 1 1 d . A .
H1B H 0.0544 1.3816 -0.0131 0.045 Uiso 1 1 calc R . .
C1B C 0.04448(9) 1.2746(3) 0.00778(19) 0.0347(13) Uani 1 1 d . . .
O2B O 0.01596(11) 1.0989(4) 0.13120(18) 0.0909(17) Uani 1 1 d . . .
C2B C 0.03124(9) 1.1937(3) -0.00675(18) 0.0302(12) Uani 1 1 d . A .
O3B O 0.02879(10) 0.9801(3) 0.08853(15) 0.0766(14) Uani 1 1 d . . .
C3B C 0.02956(9) 1.1299(3) 0.02522(19) 0.0363(13) Uani 1 1 d . . .
H3B H 0.0204 1.0753 0.0162 0.044 Uiso 1 1 calc R A .
O4B O 0.06099(9) 1.0575(4) 0.14379(17) 0.0946(18) Uani 1 1 d . . .
C4B C 0.04097(9) 1.1433(3) 0.07043(19) 0.0354(13) Uani 1 1 d . A .
C5B C 0.05501(9) 1.2218(4) 0.08382(19) 0.0368(13) Uani 1 1 d . . .
H5B H 0.0633 1.2301 0.1145 0.044 Uiso 1 1 calc R A .
C6B C 0.05705(9) 1.2885(3) 0.05264(19) 0.0357(13) Uani 1 1 d . A .
C7B C 0.07353(10) 1.3723(4) 0.0680(2) 0.0432(14) Uani 1 1 d . . .
H7B1 H 0.0631 1.4263 0.0563 0.052 Uiso 1 1 calc R A .
H7B2 H 0.0774 1.3753 0.1012 0.052 Uiso 1 1 calc R . .
S1C S 0.17333(3) 1.27351(11) 0.09095(6) 0.0539(4) Uani 1 1 d . . .
O1C O 0.07915(7) 1.4597(2) -0.01119(14) 0.0463(10) Uani 1 1 d . A .
H1C H 0.0807 1.5159 -0.0105 0.056 Uiso 1 1 calc R . .
C1C C 0.10105(10) 1.4224(4) 0.0141(2) 0.0444(15) Uani 1 1 d . . .
O2C O 0.16357(8) 1.1931(4) 0.10879(18) 0.0867(17) Uani 1 1 d . . .
C2C C 0.09948(10) 1.3735(4) 0.0523(2) 0.0382(14) Uani 1 1 d . A .
O3C O 0.18654(11) 1.3358(4) 0.1240(2) 0.135(3) Uani 1 1 d . . .
C3C C 0.12148(10) 1.3281(3) 0.0754(2) 0.0392(14) Uani 1 1 d . . .
H3C H 0.1204 1.2938 0.1012 0.047 Uiso 1 1 calc R A .
O4C O 0.18911(8) 1.2521(3) 0.05912(16) 0.0693(14) Uani 1 1 d . . .
C4C C 0.14517(10) 1.3321(4) 0.0612(2) 0.0412(14) Uani 1 1 d . A .
C5C C 0.14697(10) 1.3827(4) 0.0238(2) 0.0403(14) Uani 1 1 d . . .
H5C H 0.1634 1.3853 0.0147 0.048 Uiso 1 1 calc R A .
C6C C 0.12562(11) 1.4295(4) -0.0005(2) 0.0428(15) Uani 1 1 d . A .
C7C C 0.12776(11) 1.4858(4) -0.0406(2) 0.0482(15) Uani 1 1 d . . .
H7C1 H 0.1451 1.5170 -0.0342 0.058 Uiso 1 1 calc R A .
H7C2 H 0.1138 1.5324 -0.0451 0.058 Uiso 1 1 calc R . .
S1D S 0.17187(5) 1.3939(3) -0.17162(10) 0.0481(12) Uani 0.569(7) 1 d P A 2
O1D O 0.07854(6) 1.4097(2) -0.09160(13) 0.0438(9) Uani 1 1 d . A .
H1D H 0.0821 1.4336 -0.0660 0.053 Uiso 1 1 calc R . .
C1D C 0.10106(10) 1.3957(3) -0.10586(19) 0.0384(13) Uani 1 1 d . . .
S2D S 0.17102(10) 1.3190(5) -0.16517(18) 0.0567(19) Uani 0.431(7) 1 d P A 1
O2D O 0.1809(2) 1.3014(7) -0.1785(4) 0.059(3) Uani 0.569(7) 1 d P A 2
C2D C 0.12525(10) 1.4329(4) -0.0838(2) 0.0451(15) Uani 1 1 d . A .
O3D O 0.19251(15) 1.4496(6) -0.1433(3) 0.055(2) Uani 0.569(7) 1 d P A 2
C3D C 0.14690(11) 1.4208(5) -0.1033(2) 0.068(2) Uani 1 1 d . . .
H3D H 0.1634 1.4472 -0.0896 0.081 Uiso 1 1 calc R A .
O4D O 0.16039(14) 1.4366(6) -0.2135(2) 0.061(2) Uani 0.569(7) 1 d P A 2
C4D C 0.14501(12) 1.3717(6) -0.1417(2) 0.077(2) Uani 1 1 d . A .
O5D O 0.17680(19) 1.2241(8) -0.1553(4) 0.073(4) Uani 0.431(7) 1 d P A 1
C5D C 0.12125(12) 1.3304(4) -0.1621(2) 0.0534(16) Uani 1 1 d . . .
H5D H 0.1203 1.2944 -0.1881 0.064 Uiso 1 1 calc R A .
O6D O 0.1922(2) 1.3806(11) -0.1441(4) 0.072(4) Uani 0.431(7) 1 d P A 1
C6D C 0.09873(10) 1.3423(3) -0.14416(19) 0.0399(14) Uani 1 1 d . A .
O7D O 0.1626(2) 1.3358(9) -0.2126(4) 0.080(4) Uani 0.431(7) 1 d P A 1
C7D C 0.07262(11) 1.2996(4) -0.16556(19) 0.0431(14) Uani 1 1 d . . .
H7D1 H 0.0737 1.2754 -0.1953 0.052 Uiso 1 1 calc R A .
H7D2 H 0.0586 1.3461 -0.1703 0.052 Uiso 1 1 calc R . .
O1S O 0.10556(9) 0.3269(3) 0.34051(19) 0.0888(16) Uani 1 1 d . . .
O2S O 0.14685(16) 0.3804(6) 0.3039(3) 0.081(3) Uani 0.50 1 d P . .
O3S O 0.30939(18) 0.7954(8) 0.1938(4) 0.087(3) Uani 0.50 1 d P B 1
O4S O 0.27528(14) 0.9438(6) 0.1838(3) 0.072(3) Uani 0.50 1 d P . .
O5S O 0.22411(12) 0.8872(5) 0.1809(2) 0.0398(18) Uani 0.50 1 d P . .
O6S O 0.19831(11) 1.0033(4) 0.2265(2) 0.1094(19) Uani 1 1 d . . .
O7S O 0.19845(15) 0.8817(6) -0.1516(3) 0.063(2) Uani 0.50 1 d P . .
O8S O 0.21617(19) 1.1132(7) -0.1980(3) 0.082(3) Uani 0.50 1 d P . .
O9S O 0.06994(8) 1.6361(3) -0.01927(16) 0.0685(13) Uani 1 1 d . . .
O10S O -0.01987(7) 1.2840(3) 0.02465(15) 0.0608(11) Uani 1 1 d . . .
O11S O 0.03153(10) 0.8557(4) -0.0705(2) 0.121(2) Uani 1 1 d . . .
O12S O 0.08940(9) 0.1787(3) 0.28687(16) 0.0788(14) Uani 1 1 d . . .
O13S O 0.10355(9) 1.1471(3) 0.19870(18) 0.0879(16) Uani 1 1 d . . .
O14S O 0.09446(8) 0.7231(3) -0.07833(15) 0.0658(12) Uani 1 1 d . . .
O15S O 0.15571(11) 1.1122(4) 0.1866(2) 0.1049(18) Uani 1 1 d . . .
O16S O 0.17677(12) 1.2793(5) 0.2097(2) 0.134(2) Uani 1 1 d . . .
O17S O 0.12428(14) 1.3288(4) 0.2037(2) 0.126(2) Uani 1 1 d . . .
O18S O 0.15707(19) 0.9881(7) -0.1574(4) 0.059(3) Uani 0.50 1 d P C 2
O19S O 0.1995(3) 0.7146(9) 0.1596(5) 0.149(6) Uani 0.50 1 d P . .
O20S O 0.2653(3) 1.1422(12) -0.1840(5) 0.131(5) Uani 0.50 1 d P . .
O21S O 0.1922(3) 1.3680(9) -0.2742(4) 0.133(5) Uani 0.50 1 d P . .
O22S O 0.2241(3) 1.4298(11) 0.1703(5) 0.123(5) Uani 0.50 1 d P . .
O23S O 0.18675(15) 1.1378(6) -0.1414(3) 0.063(2) Uani 0.50 1 d P D 2
O24S O 0.1585(3) 1.0471(10) -0.1433(4) 0.095(4) Uani 0.50 1 d P E 1
O25S O 0.2254(4) 1.5033(11) 0.2288(6) 0.170(6) Uani 0.50 1 d P F 1
O26S O 0.2158(8) 0.561(4) 0.1361(15) 0.43(3) Uani 0.50 1 d P . .
O27S O 0.2506(8) 0.9078(11) -0.1679(13) 0.32(2) Uani 0.50 1 d P . .
O28S O 0.2342(4) 1.2523(9) -0.2514(6) 0.187(8) Uani 0.50 1 d P . .
O29S O 0.2319(4) 1.1217(16) 0.2742(16) 0.41(3) Uani 0.50 1 d P G 1
O30S O 0.1529(3) 1.5095(17) -0.2458(5) 0.218(10) Uani 0.50 1 d P H 1
O31S O 0.1997(3) 1.5522(10) -0.1324(5) 0.151(5) Uani 0.50 1 d P I 1
O32S O 0.1989(4) 1.4473(13) 0.2321(7) 0.079(5) Uiso 0.25 1 d P J 2
O33S O 0.2183(6) 1.1970(19) 0.2442(10) 0.131(9) Uiso 0.25 1 d P K 2
O34S O 0.3236(5) 0.7375(16) 0.2095(8) 0.093(6) Uiso 0.25 1 d P L 2

loop_
_atom_site_aniso_label
_atom_site_aniso_U_11
_atom_site_aniso_U_22
_atom_site_aniso_U_33
_atom_site_aniso_U_23
_atom_site_aniso_U_13
_atom_site_aniso_U_12
Ni1 0.0264(4) 0.0343(4) 0.0522(5) 0.0055(3) 0.0135(3) 0.0055(3)
Na1 0.0410(16) 0.0271(15) 0.0404(18) 0.000 0.0111(13) 0.000
O1 0.059(3) 0.045(2) 0.065(3) 0.011(2) 0.022(2) 0.0046(19)
N1 0.031(2) 0.037(3) 0.054(3) 0.002(2) 0.018(2) 0.007(2)
C1 0.031(3) 0.048(4) 0.064(5) -0.003(3) 0.014(3) 0.008(3)
Ni2 0.0382(4) 0.0334(4) 0.0327(4) -0.0043(3) 0.0099(3) -0.0033(3)
O2 0.051(2) 0.053(2) 0.057(3) 0.006(2) 0.019(2) 0.0001(19)
N2 0.032(2) 0.031(3) 0.058(3) 0.009(2) 0.016(2) 0.008(2)
C2 0.042(4) 0.062(4) 0.067(5) -0.011(4) 0.018(3) -0.001(3)
N3 0.031(2) 0.041(3) 0.054(3) 0.007(3) 0.017(2) 0.004(2)
C3 0.036(3) 0.049(4) 0.087(6) -0.009(4) 0.009(3) 0.002(3)
N4 0.028(2) 0.040(3) 0.057(3) 0.000(2) 0.014(2) 0.004(2)
C4 0.035(3) 0.036(3) 0.061(4) -0.003(3) 0.011(3) 0.004(3)
N5 0.029(2) 0.029(2) 0.051(3) -0.002(2) 0.006(2) -0.0014(19)
C5 0.033(3) 0.038(3) 0.078(5) -0.001(3) 0.015(3) -0.004(3)
N6 0.030(2) 0.037(3) 0.055(3) 0.009(2) 0.013(2) 0.006(2)
C6 0.030(3) 0.040(3) 0.087(5) 0.009(3) 0.024(3) 0.001(3)
N7 0.049(3) 0.046(3) 0.042(3) -0.014(2) 0.020(2) -0.013(2)
C7 0.032(3) 0.034(3) 0.065(4) 0.010(3) 0.020(3) 0.010(3)
N8 0.058(3) 0.037(3) 0.037(3) -0.004(2) 0.004(2) -0.013(2)
C8 0.043(3) 0.034(3) 0.070(5) 0.012(3) 0.020(3) 0.007(3)
N9 0.044(3) 0.040(3) 0.034(3) -0.004(2) 0.014(2) -0.002(2)
C9 0.045(3) 0.048(4) 0.058(4) 0.011(3) 0.023(3) 0.008(3)
N10 0.039(3) 0.030(2) 0.036(3) -0.002(2) 0.009(2) 0.001(2)
C10 0.041(3) 0.047(4) 0.053(4) 0.005(3) 0.016(3) 0.006(3)
N11 0.038(2) 0.030(3) 0.037(3) -0.005(2) 0.011(2) 0.0014(19)
C11 0.031(3) 0.032(3) 0.059(4) 0.007(3) 0.017(3) 0.008(2)
N12 0.044(3) 0.040(3) 0.034(3) 0.000(2) 0.012(2) 0.002(2)
C12 0.026(3) 0.029(3) 0.068(4) 0.005(3) 0.016(3) 0.007(2)
N13 0.030(2) 0.037(3) 0.043(3) -0.001(2) 0.010(2) -0.003(2)
C13 0.031(3) 0.048(4) 0.054(4) 0.006(3) 0.012(3) 0.007(3)
C14 0.032(3) 0.063(4) 0.066(5) 0.016(4) 0.008(3) 0.015(3)
C15 0.042(4) 0.039(4) 0.085(5) 0.013(4) 0.021(4) 0.010(3)
C16 0.032(3) 0.040(3) 0.063(4) 0.012(3) 0.017(3) 0.009(3)
C17 0.045(4) 0.028(3) 0.089(5) 0.004(3) 0.023(4) 0.008(3)
C18 0.038(3) 0.041(4) 0.074(5) -0.002(3) 0.020(3) 0.000(3)
C19 0.029(3) 0.034(3) 0.071(4) -0.001(3) 0.017(3) 0.002(2)
C20 0.038(3) 0.046(4) 0.073(5) -0.008(3) 0.018(3) -0.005(3)
C21 0.032(3) 0.044(4) 0.057(4) -0.001(3) 0.006(3) 0.001(3)
C22 0.031(3) 0.037(3) 0.058(4) 0.004(3) 0.014(3) 0.004(2)
C23 0.029(3) 0.034(3) 0.063(4) 0.007(3) 0.022(3) 0.007(2)
C24 0.028(3) 0.034(3) 0.055(4) 0.005(3) 0.018(3) 0.007(2)
C25 0.040(3) 0.028(3) 0.052(4) 0.002(3) 0.011(3) 0.004(3)
C26 0.054(4) 0.029(3) 0.052(4) -0.009(3) 0.004(3) 0.006(3)
C27 0.042(3) 0.035(3) 0.059(4) -0.018(3) -0.007(3) 0.017(3)
C28 0.031(3) 0.037(3) 0.051(4) -0.015(3) 0.003(3) 0.004(2)
C29 0.031(3) 0.047(4) 0.071(5) -0.025(4) 0.009(3) 0.009(3)
C30 0.032(3) 0.054(4) 0.068(5) -0.016(4) 0.020(3) 0.002(3)
C31 0.030(3) 0.043(3) 0.063(4) -0.015(3) 0.017(3) -0.005(3)
C32 0.045(4) 0.065(4) 0.058(4) -0.004(4) 0.022(3) -0.005(3)
C33 0.048(4) 0.073(5) 0.053(4) 0.011(4) 0.020(3) -0.010(3)
C34 0.031(3) 0.049(4) 0.066(4) -0.001(3) 0.012(3) -0.003(3)
C35 0.028(3) 0.036(3) 0.050(4) -0.005(3) 0.007(3) -0.003(2)
C36 0.021(3) 0.036(3) 0.052(4) -0.013(3) 0.003(2) -0.001(2)
C37 0.049(4) 0.046(4) 0.063(4) -0.019(3) 0.012(3) 0.004(3)
C38 0.052(4) 0.056(4) 0.086(6) -0.031(4) 0.028(4) -0.008(3)
C39 0.055(4) 0.068(5) 0.105(7) -0.040(5) 0.028(5) -0.005(4)
C40 0.061(4) 0.080(5) 0.059(5) -0.035(4) 0.037(4) -0.045(4)
C41 0.101(7) 0.086(6) 0.110(8) -0.049(6) 0.062(6) -0.042(5)
C42 0.098(6) 0.099(6) 0.058(5) -0.034(5) 0.060(5) -0.053(5)
C43 0.091(6) 0.060(5) 0.052(5) -0.011(4) 0.013(4) -0.037(4)
C44 0.090(6) 0.089(6) 0.037(4) -0.011(4) 0.016(4) -0.046(5)
C45 0.091(5) 0.038(4) 0.062(5) 0.015(4) -0.012(4) -0.026(4)
C46 0.072(4) 0.052(4) 0.039(4) -0.002(3) -0.003(3) -0.023(4)
C47 0.063(4) 0.059(4) 0.037(4) -0.016(3) 0.026(3) -0.030(3)
C48 0.056(4) 0.051(4) 0.049(4) -0.025(3) 0.021(3) -0.021(3)
C49 0.043(4) 0.057(4) 0.047(4) -0.015(3) 0.007(3) -0.004(3)
C50 0.044(4) 0.079(5) 0.060(5) -0.017(4) 0.013(3) -0.013(3)
C51 0.060(4) 0.064(4) 0.046(4) -0.011(3) 0.004(3) -0.022(3)
C52 0.054(4) 0.041(3) 0.031(3) -0.005(3) 0.006(3) -0.004(3)
C53 0.063(4) 0.048(4) 0.041(4) -0.007(3) 0.002(3) -0.007(3)
C54 0.091(5) 0.026(3) 0.038(4) -0.004(3) 0.017(3) 0.009(3)
C55 0.050(4) 0.037(3) 0.034(3) 0.005(3) 0.009(3) 0.005(3)
C56 0.066(4) 0.051(4) 0.044(4) -0.007(3) 0.011(3) 0.016(3)
C57 0.048(4) 0.065(4) 0.059(4) -0.002(4) 0.015(3) 0.019(3)
C58 0.047(4) 0.052(4) 0.048(4) -0.006(3) 0.012(3) 0.001(3)
C59 0.052(3) 0.029(3) 0.027(3) 0.000(3) 0.014(3) 0.002(3)
C60 0.044(3) 0.035(3) 0.036(3) 0.003(3) 0.008(3) -0.002(3)
C61 0.043(3) 0.033(3) 0.036(4) -0.003(3) 0.009(3) 0.005(3)
C62 0.032(3) 0.039(3) 0.043(4) -0.008(3) 0.006(3) 0.003(3)
C63 0.035(3) 0.039(3) 0.046(4) -0.005(3) 0.012(3) -0.003(3)
C64 0.032(3) 0.034(3) 0.040(4) -0.003(3) 0.017(3) 0.003(2)
C65 0.035(3) 0.040(3) 0.051(4) -0.005(3) 0.022(3) -0.001(2)
C66 0.050(3) 0.035(3) 0.055(4) 0.002(3) 0.033(3) 0.000(3)
C67 0.042(3) 0.038(3) 0.033(3) 0.004(3) 0.018(3) 0.009(3)
C68 0.057(4) 0.047(4) 0.053(4) 0.015(3) 0.026(3) 0.015(3)
C69 0.061(4) 0.061(4) 0.031(4) 0.010(3) 0.009(3) 0.004(3)
C70 0.051(4) 0.048(4) 0.039(4) -0.001(3) 0.010(3) -0.003(3)
C71 0.037(3) 0.032(3) 0.032(3) 0.000(3) 0.015(3) 0.004(2)
C72 0.032(3) 0.030(3) 0.042(4) 0.001(3) 0.020(3) 0.005(2)
C73 0.035(3) 0.040(3) 0.044(4) -0.005(3) 0.006(3) -0.006(3)
C74 0.034(3) 0.056(4) 0.039(4) 0.003(3) 0.005(3) 0.000(3)
C75 0.034(3) 0.040(3) 0.051(4) 0.008(3) 0.009(3) 0.008(3)
C76 0.031(3) 0.031(3) 0.045(4) 0.003(3) 0.012(3) 0.004(2)
C77 0.050(4) 0.029(3) 0.056(4) 0.006(3) 0.012(3) 0.004(3)
C78 0.030(3) 0.032(3) 0.045(3) 0.002(3) 0.011(2) 0.001(2)
S1A 0.0459(9) 0.0314(8) 0.0542(10) 0.0013(7) 0.0178(7) 0.0049(7)
O1A 0.048(2) 0.031(2) 0.058(3) 0.0059(19) 0.0112(19) 0.0072(17)
C1A 0.035(3) 0.029(3) 0.044(4) -0.008(3) -0.001(3) -0.001(2)
O2A 0.088(8) 0.040(4) 0.029(4) 0.008(3) 0.011(5) 0.017(5)
C2A 0.048(3) 0.028(3) 0.037(3) 0.000(3) 0.004(3) -0.001(3)
O3A 0.023(6) 0.050(5) 0.111(12) 0.014(7) 0.001(6) 0.012(4)
C3A 0.041(3) 0.041(3) 0.029(3) -0.002(3) 0.009(2) -0.001(3)
O4A 0.041(4) 0.033(4) 0.045(5) -0.009(4) 0.002(3) 0.005(3)
C4A 0.041(3) 0.025(3) 0.037(3) -0.002(3) 0.003(3) -0.003(2)
O5A 0.020(10) 0.083(14) 0.059(13) 0.033(11) 0.021(9) 0.008(9)
C5A 0.035(3) 0.028(3) 0.040(3) 0.001(2) 0.007(3) -0.006(2)
O6A 0.042(7) 0.021(6) 0.12(2) -0.001(8) 0.024(8) 0.001(5)
C6A 0.028(3) 0.025(3) 0.042(3) -0.003(3) 0.000(2) -0.003(2)
O7A 0.058(11) 0.055(9) 0.058(9) 0.014(7) 0.013(7) 0.023(8)
C7A 0.029(3) 0.034(3) 0.046(4) -0.004(3) 0.003(3) -0.003(2)
S1B 0.0397(8) 0.0523(10) 0.0478(10) 0.0006(8) 0.0152(7) -0.0093(7)
O1B 0.0268(19) 0.030(2) 0.055(3) -0.0054(19) 0.0078(17) -0.0037(15)
C1B 0.026(3) 0.032(3) 0.050(4) 0.001(3) 0.018(3) 0.005(2)
O2B 0.104(4) 0.096(4) 0.094(4) 0.026(3) 0.068(3) 0.014(3)
C2B 0.020(2) 0.026(3) 0.045(3) -0.005(3) 0.006(2) 0.000(2)
O3B 0.115(4) 0.056(3) 0.058(3) -0.006(2) 0.018(3) -0.037(3)
C3B 0.028(3) 0.030(3) 0.052(4) -0.005(3) 0.013(3) -0.003(2)
O4B 0.063(3) 0.119(4) 0.082(4) 0.050(3) -0.026(3) -0.044(3)
C4B 0.025(3) 0.033(3) 0.050(4) -0.005(3) 0.013(3) -0.003(2)
C5B 0.025(3) 0.048(3) 0.042(3) -0.008(3) 0.016(2) -0.001(2)
C6B 0.023(3) 0.036(3) 0.050(4) -0.016(3) 0.011(3) -0.002(2)
C7B 0.035(3) 0.039(3) 0.061(4) -0.016(3) 0.021(3) -0.005(2)
S1C 0.0331(8) 0.0576(10) 0.0709(12) -0.0124(9) 0.0113(8) -0.0014(7)
O1C 0.042(2) 0.036(2) 0.064(3) -0.008(2) 0.018(2) -0.0032(18)
C1C 0.027(3) 0.042(3) 0.062(4) -0.023(3) 0.005(3) -0.003(3)
O2C 0.036(2) 0.123(4) 0.103(4) 0.056(3) 0.018(3) -0.005(3)
C2C 0.033(3) 0.035(3) 0.049(4) -0.014(3) 0.017(3) -0.012(3)
O3C 0.078(4) 0.132(5) 0.162(6) -0.105(5) -0.043(4) 0.043(3)
C3C 0.038(3) 0.033(3) 0.049(4) -0.013(3) 0.015(3) -0.007(3)
O4C 0.065(3) 0.062(3) 0.095(4) 0.021(3) 0.048(3) 0.023(2)
C4C 0.031(3) 0.036(3) 0.059(4) -0.020(3) 0.014(3) -0.012(2)
C5C 0.029(3) 0.040(3) 0.053(4) -0.017(3) 0.013(3) -0.005(3)
C6C 0.040(3) 0.039(3) 0.054(4) -0.018(3) 0.021(3) -0.019(3)
C7C 0.033(3) 0.048(4) 0.065(4) -0.007(3) 0.015(3) -0.014(3)
S1D 0.0332(18) 0.056(3) 0.055(2) -0.0112(17) 0.0092(14) -0.0011(14)
O1D 0.034(2) 0.043(2) 0.056(3) -0.011(2) 0.0131(18) -0.0037(17)
C1D 0.041(3) 0.029(3) 0.049(4) 0.005(3) 0.016(3) 0.006(2)
S2D 0.044(3) 0.071(5) 0.061(3) -0.014(3) 0.024(2) 0.002(2)
O2D 0.046(6) 0.073(7) 0.061(7) -0.022(5) 0.021(5) 0.014(5)
C2D 0.036(3) 0.044(3) 0.057(4) 0.003(3) 0.015(3) -0.001(3)
O3D 0.044(5) 0.056(5) 0.069(6) -0.008(5) 0.020(4) 0.004(4)
C3D 0.030(3) 0.121(6) 0.052(5) -0.006(4) 0.009(3) -0.001(4)
O4D 0.056(5) 0.080(7) 0.043(5) 0.024(4) 0.000(4) 0.006(4)
C4D 0.032(4) 0.158(7) 0.041(4) -0.002(5) 0.009(3) 0.026(4)
O5D 0.049(6) 0.071(8) 0.106(10) -0.003(7) 0.031(6) 0.016(6)
C5D 0.062(4) 0.063(4) 0.036(4) 0.006(3) 0.013(3) 0.019(3)
O6D 0.020(6) 0.120(12) 0.081(9) -0.017(10) 0.020(6) -0.004(7)
C6D 0.044(3) 0.030(3) 0.045(4) 0.013(3) 0.008(3) 0.008(2)
O7D 0.083(9) 0.113(12) 0.055(8) -0.018(7) 0.035(7) 0.000(7)
C7D 0.060(4) 0.034(3) 0.036(3) 0.003(3) 0.011(3) 0.000(3)
O1S 0.073(3) 0.093(4) 0.107(4) 0.040(3) 0.036(3) 0.018(3)
O2S 0.063(5) 0.073(6) 0.133(9) -0.045(6) 0.080(6) -0.039(5)
O3S 0.061(6) 0.111(8) 0.089(8) 0.008(7) 0.016(5) 0.000(6)
O4S 0.026(4) 0.093(7) 0.080(7) 0.000(5) -0.023(4) -0.016(4)
O5S 0.029(4) 0.069(5) 0.023(4) -0.008(4) 0.008(3) 0.007(3)
O6S 0.093(4) 0.120(5) 0.116(5) 0.009(4) 0.024(4) 0.017(3)
O7S 0.046(5) 0.100(7) 0.042(5) 0.002(5) 0.006(4) -0.015(4)
O8S 0.112(8) 0.105(8) 0.019(5) -0.010(5) -0.013(5) 0.004(6)
O9S 0.058(3) 0.043(2) 0.109(4) 0.006(2) 0.029(3) 0.001(2)
O10S 0.051(2) 0.047(2) 0.087(3) 0.004(2) 0.019(2) 0.0010(19)
O11S 0.075(4) 0.155(5) 0.139(5) 0.083(5) 0.036(4) -0.004(3)
O12S 0.078(3) 0.080(3) 0.075(3) 0.012(3) 0.009(3) -0.026(3)
O13S 0.071(3) 0.091(4) 0.096(4) 0.027(3) 0.006(3) -0.018(3)
O14S 0.071(3) 0.053(3) 0.074(3) -0.006(2) 0.017(2) 0.003(2)
O15S 0.103(4) 0.100(4) 0.107(5) 0.019(4) 0.010(3) 0.006(3)
O16S 0.102(4) 0.208(7) 0.098(5) -0.046(5) 0.032(4) -0.026(5)
O17S 0.148(6) 0.096(4) 0.145(6) 0.014(4) 0.051(5) -0.003(4)
O18S 0.047(5) 0.063(7) 0.068(7) 0.014(6) 0.012(5) 0.015(5)
O19S 0.117(10) 0.115(10) 0.190(15) 0.062(10) -0.026(10) 0.021(8)
O20S 0.102(10) 0.160(14) 0.113(11) -0.059(10) -0.018(8) 0.024(9)
O21S 0.159(11) 0.160(11) 0.117(10) -0.028(9) 0.114(9) -0.035(9)
O22S 0.092(10) 0.131(12) 0.140(13) 0.025(10) 0.011(8) -0.037(9)
O23S 0.046(5) 0.075(6) 0.061(6) 0.007(5) -0.007(4) -0.011(4)
O24S 0.103(9) 0.110(10) 0.072(9) 0.030(8) 0.023(7) 0.033(9)
O25S 0.210(17) 0.132(12) 0.146(14) -0.011(11) -0.011(12) 0.009(11)
O26S 0.29(4) 0.60(8) 0.41(5) -0.11(5) 0.10(4) 0.18(4)
O27S 0.52(5) 0.103(12) 0.48(5) 0.02(2) 0.46(5) 0.02(2)
O28S 0.31(2) 0.095(10) 0.135(14) 0.008(9) -0.005(14) -0.049(12)
O29S 0.131(15) 0.18(2) 0.78(7) -0.17(3) -0.23(3) 0.037(14)
O30S 0.086(9) 0.45(3) 0.125(13) -0.129(17) 0.029(9) -0.041(13)
O31S 0.164(13) 0.145(12) 0.139(13) -0.055(10) 0.021(10) -0.046(10)

loop_
_atom_type_symbol
_atom_type_description
_atom_type_scat_dispersion_real
_atom_type_scat_dispersion_imag
_atom_type_scat_source
C C 0.0033 0.0016 'International Tables Vol C Tables 4.2.6.8 and 6.1.1.4'
H H 0.0000 0.0000 'International Tables Vol C Tables 4.2.6.8 and 6.1.1.4'
N N 0.0061 0.0033 'International Tables Vol C Tables 4.2.6.8 and 6.1.1.4'
O O 0.0106 0.0060 'International Tables Vol C Tables 4.2.6.8 and 6.1.1.4'
Na Na 0.0362 0.0249 'International Tables Vol C Tables 4.2.6.8 and 6.1.1.4'
S S 0.1246 0.1234 'International Tables Vol C Tables 4.2.6.8 and 6.1.1.4'
Ni Ni 0.3393 1.1124 'International Tables Vol C Tables 4.2.6.8 and 6.1.1.4'

loop_
_geom_angle_atom_site_label_1
_geom_angle_atom_site_label_2
_geom_angle_atom_site_label_3
_geom_angle
_geom_angle_site_symmetry_1
_geom_angle_site_symmetry_3
N6 Ni1 N1 93.13(17) . .
N6 Ni1 N5 79.92(17) . .
N1 Ni1 N5 96.01(16) . .
N6 Ni1 N2 170.36(17) . .
N1 Ni1 N2 79.89(18) . .
N5 Ni1 N2 94.10(16) . .
N6 Ni1 N4 92.97(17) . .
N1 Ni1 N4 169.08(16) . .
N5 Ni1 N4 93.97(17) . .
N2 Ni1 N4 94.99(18) . .
N6 Ni1 N3 93.68(16) . .
N1 Ni1 N3 91.31(17) . .
N5 Ni1 N3 170.50(16) . .
N2 Ni1 N3 93.13(15) . .
N4 Ni1 N3 79.27(18) . .
O1 Na1 O1 170.4(2) 2 .
O1 Na1 O2 88.54(14) 2 2
O1 Na1 O2 85.24(14) . 2
O1 Na1 O2 85.24(14) 2 .
O1 Na1 O2 88.54(14) . .
O2 Na1 O2 99.3(2) 2 .
O1 Na1 N13 100.28(14) 2 2
O1 Na1 N13 87.81(14) . 2
O2 Na1 N13 161.24(15) 2 2
O2 Na1 N13 97.90(14) . 2
O1 Na1 N13 87.81(14) 2 .
O1 Na1 N13 100.28(14) . .
O2 Na1 N13 97.90(14) 2 .
O2 Na1 N13 161.24(15) . .
N13 Na1 N13 66.2(2) 2 .
C1 N1 C12 116.7(5) . .
C1 N1 Ni1 129.8(4) . .
C12 N1 Ni1 113.4(4) . .
N1 C1 C2 123.5(5) . .
N12 Ni2 N8 168.93(18) . .
N12 Ni2 N11 79.83(18) . .
N8 Ni2 N11 93.45(17) . .
N12 Ni2 N7 91.99(18) . .
N8 Ni2 N7 79.79(19) . .
N11 Ni2 N7 95.32(16) . .
N12 Ni2 N10 93.40(16) . .
N8 Ni2 N10 95.91(18) . .
N11 Ni2 N10 94.58(16) . .
N7 Ni2 N10 169.42(17) . .
N12 Ni2 N9 96.61(17) . .
N8 Ni2 N9 90.93(16) . .
N11 Ni2 N9 173.19(16) . .
N7 Ni2 N9 90.58(17) . .
N10 Ni2 N9 79.77(17) . .
C10 N2 C11 118.1(5) . .
C10 N2 Ni1 129.7(4) . .
C11 N2 Ni1 112.2(4) . .
C3 C2 C1 119.5(6) . .
C13 N3 C24 117.7(5) . .
C13 N3 Ni1 129.1(4) . .
C24 N3 Ni1 113.1(4) . .
C2 C3 C4 119.4(6) . .
C22 N4 C23 118.3(5) . .
C22 N4 Ni1 128.8(4) . .
C23 N4 Ni1 112.8(4) . .
C12 C4 C3 116.9(5) . .
C12 C4 C5 120.5(6) . .
C3 C4 C5 122.7(6) . .
C25 N5 C36 117.4(4) . .
C25 N5 Ni1 130.2(3) . .
C36 N5 Ni1 112.4(4) . .
C6 C5 C4 120.7(6) . .
C34 N6 C35 117.3(5) . .
C34 N6 Ni1 128.6(3) . .
C35 N6 Ni1 113.8(4) . .
C5 C6 C7 120.9(5) . .
C37 N7 C48 117.5(5) . .
C37 N7 Ni2 130.3(4) . .
C48 N7 Ni2 111.5(4) . .
C8 C7 C11 116.7(5) . .
C8 C7 C6 124.7(5) . .
C11 C7 C6 118.7(6) . .
C46 N8 C47 118.9(6) . .
C46 N8 Ni2 128.3(4) . .
C47 N8 Ni2 112.8(4) . .
C9 C8 C7 121.0(5) . .
C49 N9 C60 118.1(5) . .
C49 N9 Ni2 129.8(4) . .
C60 N9 Ni2 112.0(3) . .
C8 C9 C10 118.2(6) . .
C58 N10 C59 118.3(4) . .
C58 N10 Ni2 129.3(4) . .
C59 N10 Ni2 112.4(3) . .
N2 C10 C9 123.3(6) . .
C61 N11 C72 118.8(4) . .
C61 N11 Ni2 129.0(4) . .
C72 N11 Ni2 112.3(3) . .
N2 C11 C7 122.6(5) . .
N2 C11 C12 117.6(5) . .
C7 C11 C12 119.8(5) . .
C70 N12 C71 116.8(5) . .
C70 N12 Ni2 129.9(4) . .
C71 N12 Ni2 113.1(3) . .
N1 C12 C4 124.0(6) . .
N1 C12 C11 116.5(5) . .
C4 C12 C11 119.4(5) . .
C73 N13 C78 117.7(5) . .
C73 N13 Na1 124.0(4) . .
C78 N13 Na1 118.0(3) . .
N3 C13 C14 122.8(6) . .
C15 C14 C13 119.1(6) . .
C14 C15 C16 119.8(5) . .
C24 C16 C15 117.1(6) . .
C24 C16 C17 119.6(6) . .
C15 C16 C17 123.4(5) . .
C18 C17 C16 121.5(5) . .
C17 C18 C19 120.6(6) . .
C20 C19 C23 117.4(5) . .
C20 C19 C18 123.9(6) . .
C23 C19 C18 118.7(6) . .
C21 C20 C19 119.7(6) . .
C20 C21 C22 119.6(6) . .
N4 C22 C21 122.9(5) . .
N4 C23 C19 122.1(5) . .
N4 C23 C24 117.4(5) . .
C19 C23 C24 120.5(5) . .
N3 C24 C16 123.6(5) . .
N3 C24 C23 117.3(5) . .
C16 C24 C23 119.1(5) . .
N5 C25 C26 123.5(5) . .
C27 C26 C25 119.0(6) . .
C26 C27 C28 120.5(5) . .
C36 C28 C27 116.1(5) . .
C36 C28 C29 118.6(6) . .
C27 C28 C29 125.3(5) . .
C30 C29 C28 121.9(5) . .
C29 C30 C31 121.9(5) . .
C32 C31 C35 117.3(5) . .
C32 C31 C30 125.1(5) . .
C35 C31 C30 117.7(6) . .
C33 C32 C31 120.1(5) . .
C32 C33 C34 119.3(6) . .
N6 C34 C33 122.9(5) . .
N6 C35 C31 123.1(5) . .
N6 C35 C36 116.7(4) . .
C31 C35 C36 120.2(5) . .
N5 C36 C28 123.5(5) . .
N5 C36 C35 117.0(4) . .
C28 C36 C35 119.5(5) . .
N7 C37 C38 125.2(7) . .
C39 C38 C37 118.6(7) . .
C38 C39 C40 121.7(6) . .
C41 C40 C39 126.3(7) . .
C41 C40 C48 117.9(8) . .
C39 C40 C48 115.7(6) . .
C42 C41 C40 122.0(8) . .
C41 C42 C43 122.2(7) . .
C44 C43 C47 116.3(7) . .
C44 C43 C42 126.1(7) . .
C47 C43 C42 117.5(8) . .
C43 C44 C45 122.6(7) . .
C44 C45 C46 117.4(7) . .
N8 C46 C45 121.6(7) . .
N8 C47 C48 117.3(5) . .
N8 C47 C43 123.0(7) . .
C48 C47 C43 119.7(6) . .
N7 C48 C47 118.2(5) . .
N7 C48 C40 121.2(6) . .
C47 C48 C40 120.6(6) . .
N9 C49 C50 123.9(6) . .
C49 C50 C51 119.0(6) . .
C50 C51 C52 119.6(6) . .
C51 C52 C53 124.1(5) . .
C51 C52 C60 116.9(5) . .
C53 C52 C60 119.0(5) . .
C54 C53 C52 121.5(6) . .
C53 C54 C55 120.7(5) . .
C59 C55 C56 117.9(5) . .
C59 C55 C54 119.6(5) . .
C56 C55 C54 122.5(5) . .
C57 C56 C55 118.8(5) . .
C56 C57 C58 119.5(6) . .
N10 C58 C57 122.7(6) . .
N10 C59 C55 122.8(5) . .
N10 C59 C60 117.3(4) . .
C55 C59 C60 119.9(5) . .
N9 C60 C52 122.4(5) . .
N9 C60 C59 118.3(5) . .
C52 C60 C59 119.3(5) . .
N11 C61 C62 122.1(5) . .
C63 C62 C61 119.8(5) . .
C62 C63 C64 119.3(5) . .
C63 C64 C72 118.1(5) . .
C63 C64 C65 124.2(5) . .
C72 C64 C65 117.6(5) . .
C66 C65 C64 121.6(5) . .
C65 C66 C67 121.3(5) . .
C71 C67 C68 117.1(5) . .
C71 C67 C66 119.2(5) . .
C68 C67 C66 123.7(5) . .
C69 C68 C67 119.3(5) . .
C70 C69 C68 119.3(6) . .
N12 C70 C69 123.5(6) . .
N12 C71 C67 123.9(5) . .
N12 C71 C72 116.9(5) . .
C67 C71 C72 119.2(5) . .
N11 C72 C64 121.7(5) . .
N11 C72 C71 117.4(5) . .
C64 C72 C71 120.9(5) . .
N13 C73 C74 124.5(5) . .
C75 C74 C73 118.0(5) . .
C74 C75 C76 120.3(5) . .
C75 C76 C78 117.5(5) . .
C75 C76 C77 122.8(5) . .
C78 C76 C77 119.7(5) . .
C77 C77 C76 120.9(3) 2 .
N13 C78 C76 121.9(5) . .
N13 C78 C78 118.8(3) . 2
C76 C78 C78 119.3(3) . 2
O6A S1A O2A 64.8(8) . .
O6A S1A O5A 118.4(11) . .
O2A S1A O5A 134.9(10) . .
O6A S1A O3A 138.4(8) . .
O2A S1A O3A 119.0(7) . .
O5A S1A O3A 26.8(9) . .
O6A S1A O4A 45.7(7) . .
O2A S1A O4A 110.3(4) . .
O5A S1A O4A 82.9(9) . .
O3A S1A O4A 109.6(6) . .
O6A S1A O7A 107.0(9) . .
O2A S1A O7A 44.0(5) . .
O5A S1A O7A 103.5(9) . .
O3A S1A O7A 79.4(7) . .
O4A S1A O7A 148.0(5) . .
O6A S1A C4A 111.1(5) . .
O2A S1A C4A 108.3(3) . .
O5A S1A C4A 110.7(11) . .
O3A S1A C4A 106.4(6) . .
O4A S1A C4A 101.8(3) . .
O7A S1A C4A 104.9(5) . .
O1A C1A C2A 118.3(5) . .
O1A C1A C6A 119.9(5) . .
C2A C1A C6A 121.7(5) . .
C3A C2A C1A 118.2(5) . .
C3A C2A C7D 119.1(5) . .
C1A C2A C7D 122.7(5) . .
C4A C3A C2A 121.3(5) . .
C3A C4A C5A 119.6(5) . .
C3A C4A S1A 119.8(4) . .
C5A C4A S1A 120.5(4) . .
C4A C5A C6A 121.4(5) . .
C5A C6A C1A 117.7(5) . .
C5A C6A C7A 120.7(5) . .
C1A C6A C7A 121.6(4) . .
C6A C7A C2B 113.5(4) . .
O2B S1B O4B 111.3(4) . .
O2B S1B O3B 111.9(3) . .
O4B S1B O3B 113.4(3) . .
O2B S1B C4B 105.5(3) . .
O4B S1B C4B 107.0(3) . .
O3B S1B C4B 107.2(3) . .
O1B C1B C6B 121.5(5) . .
O1B C1B C2B 116.7(5) . .
C6B C1B C2B 121.8(5) . .
C3B C2B C1B 117.8(5) . .
C3B C2B C7A 121.1(4) . .
C1B C2B C7A 121.1(5) . .
C2B C3B C4B 121.6(5) . .
C5B C4B C3B 119.7(5) . .
C5B C4B S1B 119.6(4) . .
C3B C4B S1B 120.6(4) . .
C4B C5B C6B 120.6(5) . .
C5B C6B C1B 118.4(5) . .
C5B C6B C7B 119.4(5) . .
C1B C6B C7B 122.2(5) . .
C2C C7B C6B 112.7(4) . .
O3C S1C O4C 111.5(4) . .
O3C S1C O2C 115.0(4) . .
O4C S1C O2C 111.5(3) . .
O3C S1C C4C 105.0(3) . .
O4C S1C C4C 106.8(3) . .
O2C S1C C4C 106.5(3) . .
O1C C1C C2C 120.1(5) . .
O1C C1C C6C 118.9(6) . .
C2C C1C C6C 120.9(5) . .
C3C C2C C1C 119.6(5) . .
C3C C2C C7B 121.4(5) . .
C1C C2C C7B 119.0(5) . .
C2C C3C C4C 120.5(5) . .
C5C C4C C3C 120.1(5) . .
C5C C4C S1C 119.7(4) . .
C3C C4C S1C 120.2(5) . .
C6C C5C C4C 121.9(5) . .
C5C C6C C1C 117.1(5) . .
C5C C6C C7C 121.8(5) . .
C1C C6C C7C 121.1(5) . .
C6C C7C C2D 114.2(5) . .
O4D S1D O3D 112.4(5) . .
O4D S1D O2D 111.5(6) . .
O3D S1D O2D 113.3(5) . .
O4D S1D C4D 107.9(4) . .
O3D S1D C4D 109.7(4) . .
O2D S1D C4D 101.3(6) . .
O1D C1D C6D 115.7(5) . .
O1D C1D C2D 122.0(5) . .
C6D C1D C2D 122.3(5) . .
O7D S2D O5D 112.3(8) . .
O7D S2D O6D 111.6(8) . .
O5D S2D O6D 114.4(8) . .
O7D S2D C4D 103.3(7) . .
O5D S2D C4D 117.9(6) . .
O6D S2D C4D 96.0(6) . .
C3D C2D C1D 117.6(6) . .
C3D C2D C7C 120.9(5) . .
C1D C2D C7C 121.5(5) . .
C4D C3D C2D 121.4(6) . .
C3D C4D C5D 120.7(5) . .
C3D C4D S2D 129.9(5) . .
C5D C4D S2D 106.8(6) . .
C3D C4D S1D 113.9(6) . .
C5D C4D S1D 122.8(5) . .
S2D C4D S1D 35.9(2) . .
C4D C5D C6D 119.9(6) . .
C1D C6D C5D 117.9(5) . .
C1D C6D C7D 120.7(5) . .
C5D C6D C7D 121.4(5) . .
C6D C7D C2A 112.6(5) . .

loop_
_geom_bond_atom_site_label_1
_geom_bond_atom_site_label_2
_geom_bond_distance
_geom_bond_site_symmetry_2
Ni1 N6 2.067(4) .
Ni1 N1 2.076(5) .
Ni1 N5 2.091(4) .
Ni1 N2 2.095(4) .
Ni1 N4 2.104(5) .
Ni1 N3 2.108(4) .
Na1 O1 2.345(4) 2
Na1 O1 2.345(4) .
Na1 O2 2.404(4) 2
Na1 O2 2.404(4) .
Na1 N13 2.516(5) 2
Na1 N13 2.516(5) .
N1 C1 1.332(7) .
N1 C12 1.365(6) .
C1 C2 1.371(8) .
Ni2 N12 2.072(4) .
Ni2 N8 2.076(5) .
Ni2 N11 2.091(4) .
Ni2 N7 2.098(4) .
Ni2 N10 2.101(4) .
Ni2 N9 2.107(4) .
N2 C10 1.314(7) .
N2 C11 1.366(7) .
C2 C3 1.369(8) .
N3 C13 1.334(7) .
N3 C24 1.365(7) .
C3 C4 1.407(9) .
N4 C22 1.310(7) .
N4 C23 1.373(6) .
C4 C12 1.379(8) .
C4 C5 1.416(8) .
N5 C25 1.326(7) .
N5 C36 1.364(6) .
C5 C6 1.352(8) .
N6 C34 1.339(7) .
N6 C35 1.351(6) .
C6 C7 1.434(8) .
N7 C37 1.317(7) .
N7 C48 1.356(7) .
C7 C8 1.393(8) .
C7 C11 1.404(7) .
N8 C46 1.312(8) .
N8 C47 1.359(7) .
C8 C9 1.363(8) .
N9 C49 1.320(7) .
N9 C60 1.352(6) .
C9 C10 1.399(8) .
N10 C58 1.309(7) .
N10 C59 1.364(6) .
N11 C61 1.329(6) .
N11 C72 1.360(6) .
C11 C12 1.436(8) .
N12 C70 1.341(7) .
N12 C71 1.358(6) .
N13 C73 1.322(7) .
N13 C78 1.378(6) .
C13 C14 1.401(8) .
C14 C15 1.382(9) .
C15 C16 1.404(8) .
C16 C24 1.400(7) .
C16 C17 1.435(8) .
C17 C18 1.343(8) .
C18 C19 1.441(8) .
C19 C20 1.396(8) .
C19 C23 1.411(8) .
C20 C21 1.363(8) .
C21 C22 1.398(8) .
C23 C24 1.429(8) .
C25 C26 1.390(7) .
C26 C27 1.360(8) .
C27 C28 1.411(8) .
C28 C36 1.405(7) .
C28 C29 1.423(8) .
C29 C30 1.335(8) .
C30 C31 1.437(8) .
C31 C32 1.387(8) .
C31 C35 1.409(7) .
C32 C33 1.360(8) .
C33 C34 1.389(8) .
C35 C36 1.445(8) .
C37 C38 1.378(8) .
C38 C39 1.314(10) .
C39 C40 1.414(10) .
C40 C41 1.397(11) .
C40 C48 1.447(8) .
C41 C42 1.343(11) .
C42 C43 1.446(10) .
C43 C44 1.357(10) .
C43 C47 1.422(9) .
C44 C45 1.367(10) .
C45 C46 1.450(9) .
C47 C48 1.413(9) .
C49 C50 1.375(8) .
C50 C51 1.379(9) .
C51 C52 1.397(8) .
C52 C53 1.407(8) .
C52 C60 1.424(7) .
C53 C54 1.349(8) .
C54 C55 1.439(8) .
C55 C59 1.379(7) .
C55 C56 1.420(8) .
C56 C57 1.353(8) .
C57 C58 1.410(8) .
C59 C60 1.432(7) .
C61 C62 1.396(7) .
C62 C63 1.364(7) .
C63 C64 1.395(8) .
C64 C72 1.406(7) .
C64 C65 1.442(7) .
C65 C66 1.332(8) .
C66 C67 1.436(8) .
C67 C71 1.395(7) .
C67 C68 1.401(8) .
C68 C69 1.384(8) .
C69 C70 1.375(8) .
C71 C72 1.430(7) .
C73 C74 1.398(8) .
C74 C75 1.372(8) .
C75 C76 1.410(8) .
C76 C78 1.411(7) .
C76 C77 1.417(7) .
C77 C77 1.346(11) 2
C78 C78 1.420(10) 2
S1A O6A 1.376(11) .
S1A O2A 1.387(6) .
S1A O5A 1.42(2) .
S1A O3A 1.432(14) .
S1A O4A 1.526(6) .
S1A O7A 1.641(15) .
S1A C4A 1.763(5) .
O1A C1A 1.376(6) .
C1A C2A 1.401(7) .
C1A C6A 1.408(7) .
C2A C3A 1.391(7) .
C2A C7D 1.517(7) .
C3A C4A 1.382(7) .
C4A C5A 1.392(7) .
C5A C6A 1.393(7) .
C6A C7A 1.506(7) .
C7A C2B 1.511(7) .
S1B O2B 1.430(5) .
S1B O4B 1.430(5) .
S1B O3B 1.434(4) .
S1B C4B 1.782(5) .
O1B C1B 1.369(6) .
C1B C6B 1.398(7) .
C1B C2B 1.408(7) .
C2B C3B 1.377(7) .
C3B C4B 1.393(7) .
C4B C5B 1.389(7) .
C5B C6B 1.394(7) .
C6B C7B 1.526(7) .
C7B C2C 1.520(7) .
S1C O3C 1.430(5) .
S1C O4C 1.433(4) .
S1C O2C 1.449(5) .
S1C C4C 1.771(6) .
O1C C1C 1.346(7) .
C1C C2C 1.390(8) .
C1C C6C 1.439(7) .
C2C C3C 1.379(8) .
C3C C4C 1.387(7) .
C4C C5C 1.386(8) .
C5C C6C 1.379(8) .
C6C C7C 1.506(8) .
C7C C2D 1.516(8) .
S1D O4D 1.436(8) .
S1D O3D 1.475(9) .
S1D O2D 1.481(10) .
S1D C4D 1.850(7) .
O1D C1D 1.345(6) .
C1D C6D 1.397(8) .
C1D C2D 1.401(8) .
S2D O7D 1.439(14) .
S2D O5D 1.460(13) .
S2D O6D 1.468(14) .
S2D C4D 1.832(8) .
C2D C3D 1.388(8) .
C3D C4D 1.366(9) .
C4D C5D 1.395(9) .
C5D C6D 1.400(8) .
C6D C7D 1.508(8) .
O20S O22S 1.234(17) 7_575
O22S O20S 1.234(17) 7_575

loop_
_geom_hbond_atom_site_label_D
_geom_hbond_atom_site_label_H
_geom_hbond_atom_site_label_A
_geom_hbond_distance_DH
_geom_hbond_distance_HA
_geom_hbond_distance_DA
_geom_hbond_angle_DHA
O1A H1A O1B 0.84 2.37 2.749(5) 107.7
O1B H1B O1C 0.84 1.72 2.511(5) 155.9
O1C H1C O9S 0.84 1.87 2.668(4) 157.3
O1D H1D O1C 0.84 1.76 2.557(5) 158.6

loop_
_geom_torsion_atom_site_label_1
_geom_torsion_atom_site_label_2
_geom_torsion_atom_site_label_3
_geom_torsion_atom_site_label_4
_geom_torsion
_geom_torsion_site_symmetry_1
_geom_torsion_site_symmetry_4
N6 Ni1 N1 C1 5.5(5) . .
N5 Ni1 N1 C1 85.7(5) . .
N2 Ni1 N1 C1 178.8(5) . .
N4 Ni1 N1 C1 -118.4(9) . .
N3 Ni1 N1 C1 -88.3(5) . .
N6 Ni1 N1 C12 -178.5(3) . .
N5 Ni1 N1 C12 -98.3(4) . .
N2 Ni1 N1 C12 -5.2(3) . .
N4 Ni1 N1 C12 57.6(11) . .
N3 Ni1 N1 C12 87.7(4) . .
C12 N1 C1 C2 -0.1(8) . .
Ni1 N1 C1 C2 175.8(4) . .
N6 Ni1 N2 C10 -132.5(10) . .
N1 Ni1 N2 C10 -176.6(5) . .
N5 Ni1 N2 C10 -81.2(5) . .
N4 Ni1 N2 C10 13.2(5) . .
N3 Ni1 N2 C10 92.7(5) . .
N6 Ni1 N2 C11 49.2(12) . .
N1 Ni1 N2 C11 5.1(3) . .
N5 Ni1 N2 C11 100.5(3) . .
N4 Ni1 N2 C11 -165.2(3) . .
N3 Ni1 N2 C11 -85.7(3) . .
N1 C1 C2 C3 -0.4(9) . .
N6 Ni1 N3 C13 -87.1(5) . .
N1 Ni1 N3 C13 6.1(4) . .
N5 Ni1 N3 C13 -134.3(10) . .
N2 Ni1 N3 C13 86.1(5) . .
N4 Ni1 N3 C13 -179.4(5) . .
N6 Ni1 N3 C24 88.7(4) . .
N1 Ni1 N3 C24 -178.0(3) . .
N5 Ni1 N3 C24 41.5(12) . .
N2 Ni1 N3 C24 -98.1(4) . .
N4 Ni1 N3 C24 -3.6(3) . .
C1 C2 C3 C4 0.9(9) . .
N6 Ni1 N4 C22 87.0(5) . .
N1 Ni1 N4 C22 -149.1(8) . .
N5 Ni1 N4 C22 6.9(5) . .
N2 Ni1 N4 C22 -87.6(5) . .
N3 Ni1 N4 C22 -179.8(5) . .
N6 Ni1 N4 C23 -90.5(3) . .
N1 Ni1 N4 C23 33.4(11) . .
N5 Ni1 N4 C23 -170.6(3) . .
N2 Ni1 N4 C23 94.9(3) . .
N3 Ni1 N4 C23 2.7(3) . .
C2 C3 C4 C12 -0.9(8) . .
C2 C3 C4 C5 -179.8(5) . .
N6 Ni1 N5 C25 -178.8(5) . .
N1 Ni1 N5 C25 89.1(5) . .
N2 Ni1 N5 C25 8.9(5) . .
N4 Ni1 N5 C25 -86.4(5) . .
N3 Ni1 N5 C25 -130.7(10) . .
N6 Ni1 N5 C36 3.2(3) . .
N1 Ni1 N5 C36 -88.9(3) . .
N2 Ni1 N5 C36 -169.2(3) . .
N4 Ni1 N5 C36 95.5(3) . .
N3 Ni1 N5 C36 51.3(12) . .
C12 C4 C5 C6 0.6(8) . .
C3 C4 C5 C6 179.4(5) . .
N1 Ni1 N6 C34 -83.1(5) . .
N5 Ni1 N6 C34 -178.6(5) . .
N2 Ni1 N6 C34 -126.4(10) . .
N4 Ni1 N6 C34 87.9(5) . .
N3 Ni1 N6 C34 8.5(5) . .
N1 Ni1 N6 C35 91.1(4) . .
N5 Ni1 N6 C35 -4.5(4) . .
N2 Ni1 N6 C35 47.8(13) . .
N4 Ni1 N6 C35 -98.0(4) . .
N3 Ni1 N6 C35 -177.4(4) . .
C4 C5 C6 C7 1.6(9) . .
N12 Ni2 N7 C37 -11.6(5) . .
N8 Ni2 N7 C37 175.9(5) . .
N11 Ni2 N7 C37 -91.5(5) . .
N10 Ni2 N7 C37 109.1(10) . .
N9 Ni2 N7 C37 85.1(5) . .
N12 Ni2 N7 C48 179.0(4) . .
N8 Ni2 N7 C48 6.4(4) . .
N11 Ni2 N7 C48 99.0(4) . .
N10 Ni2 N7 C48 -60.4(11) . .
N9 Ni2 N7 C48 -84.4(4) . .
C5 C6 C7 C8 176.4(5) . .
C5 C6 C7 C11 -2.5(8) . .
N12 Ni2 N8 C46 132.3(9) . .
N11 Ni2 N8 C46 80.2(5) . .
N7 Ni2 N8 C46 175.0(5) . .
N10 Ni2 N8 C46 -14.8(5) . .
N9 Ni2 N8 C46 -94.6(5) . .
N12 Ni2 N8 C47 -46.7(11) . .
N11 Ni2 N8 C47 -98.8(4) . .
N7 Ni2 N8 C47 -4.0(4) . .
N10 Ni2 N8 C47 166.2(4) . .
N9 Ni2 N8 C47 86.4(4) . .
C11 C7 C8 C9 0.2(8) . .
C6 C7 C8 C9 -178.7(5) . .
N12 Ni2 N9 C49 86.9(5) . .
N8 Ni2 N9 C49 -85.0(5) . .
N11 Ni2 N9 C49 145.1(13) . .
N7 Ni2 N9 C49 -5.2(5) . .
N10 Ni2 N9 C49 179.2(5) . .
N12 Ni2 N9 C60 -97.5(4) . .
N8 Ni2 N9 C60 90.7(4) . .
N11 Ni2 N9 C60 -39.3(16) . .
N7 Ni2 N9 C60 170.5(4) . .
N10 Ni2 N9 C60 -5.2(3) . .
C7 C8 C9 C10 -1.8(8) . .
N12 Ni2 N10 C58 -81.2(5) . .
N8 Ni2 N10 C58 92.8(5) . .
N11 Ni2 N10 C58 -1.1(5) . .
N7 Ni2 N10 C58 158.3(9) . .
N9 Ni2 N10 C58 -177.3(5) . .
N12 Ni2 N10 C59 100.1(3) . .
N8 Ni2 N10 C59 -85.9(4) . .
N11 Ni2 N10 C59 -179.9(3) . .
N7 Ni2 N10 C59 -20.5(12) . .
N9 Ni2 N10 C59 4.0(3) . .
C11 N2 C10 C9 1.0(8) . .
Ni1 N2 C10 C9 -177.2(4) . .
C8 C9 C10 N2 1.2(8) . .
N12 Ni2 N11 C61 175.6(4) . .
N8 Ni2 N11 C61 -13.2(4) . .
N7 Ni2 N11 C61 -93.3(4) . .
N10 Ni2 N11 C61 83.0(4) . .
N9 Ni2 N11 C61 116.6(14) . .
N12 Ni2 N11 C72 -5.1(3) . .
N8 Ni2 N11 C72 166.0(3) . .
N7 Ni2 N11 C72 85.9(3) . .
N10 Ni2 N11 C72 -97.8(3) . .
N9 Ni2 N11 C72 -64.1(15) . .
C10 N2 C11 C7 -2.7(7) . .
Ni1 N2 C11 C7 175.8(4) . .
C10 N2 C11 C12 177.1(5) . .
Ni1 N2 C11 C12 -4.3(6) . .
C8 C7 C11 N2 2.1(7) . .
C6 C7 C11 N2 -178.9(5) . .
C8 C7 C11 C12 -177.7(5) . .
C6 C7 C11 C12 1.2(7) . .
N8 Ni2 N12 C70 128.2(9) . .
N11 Ni2 N12 C70 -178.5(5) . .
N7 Ni2 N12 C70 86.4(5) . .
N10 Ni2 N12 C70 -84.5(5) . .
N9 Ni2 N12 C70 -4.4(5) . .
N8 Ni2 N12 C71 -46.9(11) . .
N11 Ni2 N12 C71 6.4(3) . .
N7 Ni2 N12 C71 -88.7(3) . .
N10 Ni2 N12 C71 100.4(3) . .
N9 Ni2 N12 C71 -179.5(3) . .
C1 N1 C12 C4 0.0(7) . .
Ni1 N1 C12 C4 -176.6(4) . .
C1 N1 C12 C11 -178.9(5) . .
Ni1 N1 C12 C11 4.6(6) . .
C3 C4 C12 N1 0.5(8) . .
C5 C4 C12 N1 179.4(5) . .
C3 C4 C12 C11 179.3(5) . .
C5 C4 C12 C11 -1.8(8) . .
N2 C11 C12 N1 -0.1(7) . .
C7 C11 C12 N1 179.8(4) . .
N2 C11 C12 C4 -179.0(5) . .
C7 C11 C12 C4 0.8(8) . .
O1 Na1 N13 C73 -82.1(4) 2 .
O1 Na1 N13 C73 92.7(4) . .
O2 Na1 N13 C73 6.1(4) 2 .
O2 Na1 N13 C73 -150.3(4) . .
N13 Na1 N13 C73 175.7(5) 2 .
O1 Na1 N13 C78 103.5(3) 2 .
O1 Na1 N13 C78 -81.7(4) . .
O2 Na1 N13 C78 -168.3(3) 2 .
O2 Na1 N13 C78 35.2(6) . .
N13 Na1 N13 C78 1.2(2) 2 .
C24 N3 C13 C14 -0.8(8) . .
Ni1 N3 C13 C14 174.9(4) . .
N3 C13 C14 C15 0.7(8) . .
C13 C14 C15 C16 0.7(8) . .
C14 C15 C16 C24 -1.8(8) . .
C14 C15 C16 C17 178.4(5) . .
C24 C16 C17 C18 0.2(8) . .
C15 C16 C17 C18 180.0(5) . .
C16 C17 C18 C19 -0.5(9) . .
C17 C18 C19 C20 -179.4(6) . .
C17 C18 C19 C23 -0.1(8) . .
C23 C19 C20 C21 -0.8(8) . .
C18 C19 C20 C21 178.5(5) . .
C19 C20 C21 C22 0.6(8) . .
C23 N4 C22 C21 -1.4(8) . .
Ni1 N4 C22 C21 -178.8(4) . .
C20 C21 C22 N4 0.6(8) . .
C22 N4 C23 C19 1.1(7) . .
Ni1 N4 C23 C19 178.9(4) . .
C22 N4 C23 C24 -179.2(5) . .
Ni1 N4 C23 C24 -1.4(5) . .
C20 C19 C23 N4 0.0(8) . .
C18 C19 C23 N4 -179.3(5) . .
C20 C19 C23 C24 -179.7(5) . .
C18 C19 C23 C24 1.0(8) . .
C13 N3 C24 C16 -0.4(7) . .
Ni1 N3 C24 C16 -176.8(4) . .
C13 N3 C24 C23 -179.7(4) . .
Ni1 N3 C24 C23 4.0(6) . .
C15 C16 C24 N3 1.7(8) . .
C17 C16 C24 N3 -178.5(5) . .
C15 C16 C24 C23 -179.1(5) . .
C17 C16 C24 C23 0.7(7) . .
N4 C23 C24 N3 -1.8(7) . .
C19 C23 C24 N3 177.9(4) . .
N4 C23 C24 C16 179.0(4) . .
C19 C23 C24 C16 -1.3(7) . .
C36 N5 C25 C26 -1.6(8) . .
Ni1 N5 C25 C26 -179.6(4) . .
N5 C25 C26 C27 1.6(8) . .
C25 C26 C27 C28 0.1(8) . .
C26 C27 C28 C36 -1.5(8) . .
C26 C27 C28 C29 179.9(5) . .
C36 C28 C29 C30 3.3(8) . .
C27 C28 C29 C30 -178.0(5) . .
C28 C29 C30 C31 -3.9(9) . .
C29 C30 C31 C32 -178.7(6) . .
C29 C30 C31 C35 0.9(8) . .
C35 C31 C32 C33 -2.4(9) . .
C30 C31 C32 C33 177.2(6) . .
C31 C32 C33 C34 1.5(9) . .
C35 N6 C34 C33 -1.7(8) . .
Ni1 N6 C34 C33 172.3(4) . .
C32 C33 C34 N6 0.7(9) . .
C34 N6 C35 C31 0.7(8) . .
Ni1 N6 C35 C31 -174.2(4) . .
C34 N6 C35 C36 179.9(5) . .
Ni1 N6 C35 C36 5.0(6) . .
C32 C31 C35 N6 1.3(8) . .
C30 C31 C35 N6 -178.3(5) . .
C32 C31 C35 C36 -177.8(5) . .
C30 C31 C35 C36 2.6(8) . .
C25 N5 C36 C28 0.1(7) . .
Ni1 N5 C36 C28 178.4(4) . .
C25 N5 C36 C35 -179.9(5) . .
Ni1 N5 C36 C35 -1.6(6) . .
C27 C28 C36 N5 1.4(8) . .
C29 C28 C36 N5 -179.8(5) . .
C27 C28 C36 C35 -178.6(5) . .
C29 C28 C36 C35 0.2(7) . .
N6 C35 C36 N5 -2.3(7) . .
C31 C35 C36 N5 177.0(5) . .
N6 C35 C36 C28 177.7(5) . .
C31 C35 C36 C28 -3.1(8) . .
C48 N7 C37 C38 1.0(9) . .
Ni2 N7 C37 C38 -168.0(5) . .
N7 C37 C38 C39 -2.0(10) . .
C37 C38 C39 C40 -0.6(10) . .
C38 C39 C40 C41 -179.5(7) . .
C38 C39 C40 C48 3.7(10) . .
C39 C40 C41 C42 -179.2(7) . .
C48 C40 C41 C42 -2.5(11) . .
C40 C41 C42 C43 3.4(12) . .
C41 C42 C43 C44 -178.2(8) . .
C41 C42 C43 C47 -1.5(10) . .
C47 C43 C44 C45 4.3(10) . .
C42 C43 C44 C45 -178.9(6) . .
C43 C44 C45 C46 -1.1(10) . .
C47 N8 C46 C45 0.3(8) . .
Ni2 N8 C46 C45 -178.7(4) . .
C44 C45 C46 N8 -1.4(9) . .
C46 N8 C47 C48 -178.0(5) . .
Ni2 N8 C47 C48 1.1(6) . .
C46 N8 C47 C43 3.3(8) . .
Ni2 N8 C47 C43 -177.6(5) . .
C44 C43 C47 N8 -5.5(9) . .
C42 C43 C47 N8 177.4(6) . .
C44 C43 C47 C48 175.8(6) . .
C42 C43 C47 C48 -1.2(9) . .
C37 N7 C48 C47 -179.0(5) . .
Ni2 N7 C48 C47 -8.0(6) . .
C37 N7 C48 C40 2.5(8) . .
Ni2 N7 C48 C40 173.5(4) . .
N8 C47 C48 N7 4.9(8) . .
C43 C47 C48 N7 -176.4(5) . .
N8 C47 C48 C40 -176.7(5) . .
C43 C47 C48 C40 2.1(9) . .
C41 C40 C48 N7 178.1(6) . .
C39 C40 C48 N7 -4.8(8) . .
C41 C40 C48 C47 -0.3(9) . .
C39 C40 C48 C47 176.8(6) . .
C60 N9 C49 C50 -1.7(9) . .
Ni2 N9 C49 C50 173.7(5) . .
N9 C49 C50 C51 0.4(10) . .
C49 C50 C51 C52 1.9(10) . .
C50 C51 C52 C53 176.7(6) . .
C50 C51 C52 C60 -2.7(9) . .
C51 C52 C53 C54 179.9(6) . .
C60 C52 C53 C54 -0.7(9) . .
C52 C53 C54 C55 -0.2(9) . .
C53 C54 C55 C59 1.0(8) . .
C53 C54 C55 C56 -179.7(6) . .
C59 C55 C56 C57 0.7(8) . .
C54 C55 C56 C57 -178.7(6) . .
C55 C56 C57 C58 -1.1(9) . .
C59 N10 C58 C57 2.0(8) . .
Ni2 N10 C58 C57 -176.7(4) . .
C56 C57 C58 N10 -0.3(9) . .
C58 N10 C59 C55 -2.4(7) . .
Ni2 N10 C59 C55 176.5(4) . .
C58 N10 C59 C60 178.9(5) . .
Ni2 N10 C59 C60 -2.2(6) . .
C56 C55 C59 N10 1.1(8) . .
C54 C55 C59 N10 -179.6(5) . .
C56 C55 C59 C60 179.8(5) . .
C54 C55 C59 C60 -0.9(8) . .
C49 N9 C60 C52 0.7(8) . .
Ni2 N9 C60 C52 -175.5(4) . .
C49 N9 C60 C59 -178.1(5) . .
Ni2 N9 C60 C59 5.7(6) . .
C51 C52 C60 N9 1.5(8) . .
C53 C52 C60 N9 -178.0(5) . .
C51 C52 C60 C59 -179.8(5) . .
C53 C52 C60 C59 0.8(8) . .
N10 C59 C60 N9 -2.4(7) . .
C55 C59 C60 N9 178.8(5) . .
N10 C59 C60 C52 178.8(5) . .
C55 C59 C60 C52 0.0(8) . .
C72 N11 C61 C62 1.2(7) . .
Ni2 N11 C61 C62 -179.7(3) . .
N11 C61 C62 C63 -3.2(7) . .
C61 C62 C63 C64 1.0(7) . .
C62 C63 C64 C72 2.9(7) . .
C62 C63 C64 C65 -177.9(5) . .
C63 C64 C65 C66 -176.2(5) . .
C72 C64 C65 C66 2.9(7) . .
C64 C65 C66 C67 0.3(7) . .
C65 C66 C67 C71 -2.7(7) . .
C65 C66 C67 C68 176.0(5) . .
C71 C67 C68 C69 -0.6(7) . .
C66 C67 C68 C69 -179.4(5) . .
C67 C68 C69 C70 -1.6(8) . .
C71 N12 C70 C69 -0.5(8) . .
Ni2 N12 C70 C69 -175.4(4) . .
C68 C69 C70 N12 2.3(9) . .
C70 N12 C71 C67 -2.0(7) . .
Ni2 N12 C71 C67 173.7(4) . .
C70 N12 C71 C72 177.5(4) . .
Ni2 N12 C71 C72 -6.7(5) . .
C68 C67 C71 N12 2.6(7) . .
C66 C67 C71 N12 -178.6(4) . .
C68 C67 C71 C72 -177.0(4) . .
C66 C67 C71 C72 1.8(7) . .
C61 N11 C72 C64 3.0(7) . .
Ni2 N11 C72 C64 -176.3(3) . .
C61 N11 C72 C71 -177.5(4) . .
Ni2 N11 C72 C71 3.2(5) . .
C63 C64 C72 N11 -5.0(7) . .
C65 C64 C72 N11 175.7(4) . .
C63 C64 C72 C71 175.5(4) . .
C65 C64 C72 C71 -3.8(7) . .
N12 C71 C72 N11 2.3(6) . .
C67 C71 C72 N11 -178.1(4) . .
N12 C71 C72 C64 -178.1(4) . .
C67 C71 C72 C64 1.4(7) . .
C78 N13 C73 C74 0.7(7) . .
Na1 N13 C73 C74 -173.8(4) . .
N13 C73 C74 C75 -1.0(8) . .
C73 C74 C75 C76 -0.9(7) . .
C74 C75 C76 C78 2.7(7) . .
C74 C75 C76 C77 -176.8(5) . .
C75 C76 C77 C77 -179.9(6) . 2
C78 C76 C77 C77 0.5(9) . 2
C73 N13 C78 C76 1.4(7) . .
Na1 N13 C78 C76 176.2(4) . .
C73 N13 C78 C78 -178.4(5) . 2
Na1 N13 C78 C78 -3.6(7) . 2
C75 C76 C78 N13 -3.1(7) . .
C77 C76 C78 N13 176.5(5) . .
C75 C76 C78 C78 176.7(5) . 2
C77 C76 C78 C78 -3.7(8) . 2
O1A C1A C2A C3A -175.5(5) . .
C6A C1A C2A C3A 2.5(8) . .
O1A C1A C2A C7D 5.5(8) . .
C6A C1A C2A C7D -176.5(5) . .
C1A C2A C3A C4A -0.9(8) . .
C7D C2A C3A C4A 178.2(5) . .
C2A C3A C4A C5A -1.2(8) . .
C2A C3A C4A S1A 175.8(4) . .
O6A S1A C4A C3A -127.7(11) . .
O2A S1A C4A C3A 162.9(6) . .
O5A S1A C4A C3A 6.0(11) . .
O3A S1A C4A C3A 34.0(8) . .
O4A S1A C4A C3A -80.8(6) . .
O7A S1A C4A C3A 117.0(7) . .
O6A S1A C4A C5A 49.3(11) . .
O2A S1A C4A C5A -20.1(7) . .
O5A S1A C4A C5A -177.0(10) . .
O3A S1A C4A C5A -149.1(8) . .
O4A S1A C4A C5A 96.2(6) . .
O7A S1A C4A C5A -66.0(8) . .
C3A C4A C5A C6A 1.8(8) . .
S1A C4A C5A C6A -175.2(4) . .
C4A C5A C6A C1A -0.3(7) . .
C4A C5A C6A C7A 178.9(5) . .
O1A C1A C6A C5A 176.0(4) . .
C2A C1A C6A C5A -1.9(8) . .
O1A C1A C6A C7A -3.2(7) . .
C2A C1A C6A C7A 178.9(5) . .
C5A C6A C7A C2B 77.6(6) . .
C1A C6A C7A C2B -103.2(6) . .
O1B C1B C2B C3B -175.6(4) . .
C6B C1B C2B C3B 4.0(7) . .
O1B C1B C2B C7A 4.8(6) . .
C6B C1B C2B C7A -175.6(4) . .
C6A C7A C2B C3B -110.5(5) . .
C6A C7A C2B C1B 69.1(6) . .
C1B C2B C3B C4B -1.3(7) . .
C7A C2B C3B C4B 178.3(4) . .
C2B C3B C4B C5B -1.6(7) . .
C2B C3B C4B S1B 175.5(4) . .
O2B S1B C4B C5B 77.6(5) . .
O4B S1B C4B C5B -41.0(5) . .
O3B S1B C4B C5B -163.0(4) . .
O2B S1B C4B C3B -99.5(5) . .
O4B S1B C4B C3B 141.9(5) . .
O3B S1B C4B C3B 19.9(5) . .
C3B C4B C5B C6B 2.1(7) . .
S1B C4B C5B C6B -175.1(4) . .
C4B C5B C6B C1B 0.5(7) . .
C4B C5B C6B C7B -177.5(4) . .
O1B C1B C6B C5B 176.0(4) . .
C2B C1B C6B C5B -3.6(7) . .
O1B C1B C6B C7B -6.1(7) . .
C2B C1B C6B C7B 174.4(4) . .
C5B C6B C7B C2C 107.1(6) . .
C1B C6B C7B C2C -70.8(6) . .
O1C C1C C2C C3C 173.5(5) . .
C6C C1C C2C C3C -2.8(8) . .
O1C C1C C2C C7B -7.2(7) . .
C6C C1C C2C C7B 176.5(5) . .
C6B C7B C2C C3C -82.8(6) . .
C6B C7B C2C C1C 98.0(6) . .
C1C C2C C3C C4C 1.1(8) . .
C7B C2C C3C C4C -178.2(5) . .
C2C C3C C4C C5C 0.6(8) . .
C2C C3C C4C S1C -179.9(4) . .
O3C S1C C4C C5C 89.6(6) . .
O4C S1C C4C C5C -28.9(5) . .
O2C S1C C4C C5C -148.1(5) . .
O3C S1C C4C C3C -89.9(5) . .
O4C S1C C4C C3C 151.7(4) . .
O2C S1C C4C C3C 32.5(5) . .
C3C C4C C5C C6C -0.6(8) . .
S1C C4C C5C C6C 180.0(4) . .
C4C C5C C6C C1C -1.1(8) . .
C4C C5C C6C C7C 178.9(5) . .
O1C C1C C6C C5C -173.6(5) . .
C2C C1C C6C C5C 2.8(7) . .
O1C C1C C6C C7C 6.5(7) . .
C2C C1C C6C C7C -177.2(5) . .
C5C C6C C7C C2D 82.5(6) . .
C1C C6C C7C C2D -97.6(6) . .
O1D C1D C2D C3D -174.7(5) . .
C6D C1D C2D C3D 4.8(8) . .
O1D C1D C2D C7C 4.4(8) . .
C6D C1D C2D C7C -176.1(5) . .
C6C C7C C2D C3D -110.3(6) . .
C6C C7C C2D C1D 70.6(7) . .
C1D C2D C3D C4D -2.3(10) . .
C7C C2D C3D C4D 178.6(7) . .
C2D C3D C4D C5D -1.4(12) . .
C2D C3D C4D S2D -160.6(7) . .
C2D C3D C4D S1D 161.1(5) . .
O7D S2D C4D C3D -139.9(9) . .
O5D S2D C4D C3D 95.6(10) . .
O6D S2D C4D C3D -26.0(11) . .
O7D S2D C4D C5D 58.7(8) . .
O5D S2D C4D C5D -65.8(8) . .
O6D S2D C4D C5D 172.5(8) . .
O7D S2D C4D S1D -64.7(6) . .
O5D S2D C4D S1D 170.9(8) . .
O6D S2D C4D S1D 49.2(6) . .
O4D S1D C4D C3D -113.1(6) . .
O3D S1D C4D C3D 9.7(8) . .
O2D S1D C4D C3D 129.7(7) . .
O4D S1D C4D C5D 49.0(8) . .
O3D S1D C4D C5D 171.7(7) . .
O2D S1D C4D C5D -68.3(8) . .
O4D S1D C4D S2D 121.2(5) . .
O3D S1D C4D S2D -116.1(6) . .
O2D S1D C4D S2D 3.9(6) . .
C3D C4D C5D C6D 2.6(11) . .
S2D C4D C5D C6D 166.1(5) . .
S1D C4D C5D C6D -158.2(5) . .
O1D C1D C6D C5D 176.0(5) . .
C2D C1D C6D C5D -3.6(8) . .
O1D C1D C6D C7D -3.6(7) . .
C2D C1D C6D C7D 176.9(5) . .
C4D C5D C6D C1D -0.2(8) . .
C4D C5D C6D C7D 179.4(6) . .
C1D C6D C7D C2A -70.5(6) . .
C5D C6D C7D C2A 110.0(6) . .
C3A C2A C7D C6D -75.2(6) . .
C1A C2A C7D C6D 103.8(6) . .
